data_1566916
loop_
_publ_author_name
'Kirk, Ryan M.'
'Hill, Anthony'

_publ_section_title
;
 Arsolyl-Supported Intermetallic Dative Bonding
;
_journal_name_full 'Chemical Science'
_journal_paper_doi 10.1039/D2SC01200F
_journal_year 2022
_chemical_formula_moiety
'0.25(C52 H48 As4 Au3 Co4 F10 O8), 0.5(Au C12 F10), 0.25(C20 H24 As2 Au Co2 O4), 0.25(C32 H24 As2 Au2 Co2 F10 O4)'
_chemical_formula_sum 'C32 H24 As2 Au2 Co2 F10 O4'
_chemical_formula_weight 1324.14
_chemical_properties_physical Air-sensitive
_space_group_crystal_system triclinic
_space_group_IT_number 2
_space_group_name_Hall '-P 1'
_space_group_name_H-M_alt 'P -1'
_atom_sites_solution_hydrogens geom
_atom_sites_solution_primary dual
_audit_creation_date 2021-12-24
_audit_creation_method
;
Olex2 1.3
(compiled 2020.11.12 svn.r5f609507 for OlexSys, GUI svn.r6408)
;
_audit_update_record
;
2021-12-24 deposited with the CCDC.	2022-05-04 downloaded from the CCDC.
;
_cell_angle_alpha 100.2830(10)
_cell_angle_beta 104.7800(10)
_cell_angle_gamma 91.0780(10)
_cell_formula_units_Z 8
_cell_length_a 15.12080(10)
_cell_length_b 21.7675(2)
_cell_length_c 23.8537(2)
_cell_measurement_reflns_used 74244
_cell_measurement_temperature 150.01(10)
_cell_measurement_theta_max 73.0070
_cell_measurement_theta_min 3.8480
_cell_volume 7452.43(11)
_computing_cell_refinement 'CrysAlisPro 1.171.40.82a (Rigaku OD, 2020)'
_computing_data_collection 'CrysAlisPro 1.171.40.82a (Rigaku OD, 2020)'
_computing_data_reduction 'CrysAlisPro 1.171.40.82a (Rigaku OD, 2020)'
_computing_molecular_graphics 'Olex2 1.3 (Dolomanov et al., 2009)'
_computing_publication_material 'Olex2 1.3 (Dolomanov et al., 2009)'
_computing_structure_refinement 'SHELXL 2018/3 (Sheldrick, 2015)'
_computing_structure_solution 'SHELXT 2018/2 (Sheldrick, 2018)'
_diffrn_ambient_environment N~2~
_diffrn_ambient_temperature 150.01(10)
_diffrn_detector 'CCD plate'
_diffrn_detector_area_resol_mean 8.1297
_diffrn_detector_type EosS2
_diffrn_measured_fraction_theta_full 0.999
_diffrn_measured_fraction_theta_max 0.993
_diffrn_measurement_details
;
List of Runs (angles in degrees, time in seconds):

  # Type    Start    End  Width  t~exp~   \w     \q     \k     \f   Frames
#--------------------------------------------------------------------------
  1  \w    -55.00  32.00   1.00    2.00    --  -36.64  38.00-120.00   87
  2  \w    -85.00  -7.00   1.00    2.00    --  -36.64 -19.00  30.00   78
  3  \w    -56.00  27.00   1.00    2.00    --  -36.64  38.00 120.00   83
  4  \w    -46.00  27.00   1.00    2.00    --  -36.64  38.00  30.00   73
  5  \w     18.00 104.00   1.00    2.00    --   36.64  38.00-120.00   86
  6  \w      3.00  29.00   1.00    2.00    --   36.64  90.00 -47.63   26
  7  \w    -20.00  35.00   1.00    2.00    --   36.64 -77.00 -60.00   55
  8  \w    -19.00  26.00   1.00    2.00    --   36.64 -77.00 150.00   45
  9  \w      4.00  30.00   1.00    2.00    --   36.64  89.00 113.26   26
 10  \w     43.00  89.00   1.00    2.00    --   36.64-125.00 150.00   46
 11  \w     18.00  92.00   1.00    2.00    --   36.64  38.00 -30.00   74
 12  \w      4.00  30.00   1.00    2.00    --   36.64  89.00-111.76   26
 13  \w      5.00  30.00   1.00    2.00    --   36.64  85.00 -69.85   25
 14  \w     19.00  90.00   1.00    2.00    --   36.64  38.00  30.00   71
 15  \w     11.00  40.00   1.00    2.00    --   36.64  77.00-120.57   29
 16  \w     15.00  42.00   1.00    2.00    --   36.64  78.00  28.60   27
 17  \w      9.00  42.00   1.00    2.00    --   36.64  80.00 170.34   33
 18  \w     22.00  89.00   1.00    2.00    --   36.64  57.00  90.00   67
 19  \w     50.00  77.00   1.00    2.00    --   36.64-125.00  30.00   27
 20  \w     35.00  60.00   1.00    2.00    --   36.64 -77.00 150.00   25
 21  \w     22.00  87.00   1.00    2.00    --   36.64  72.00 146.31   65
 22  \w     21.00  76.00   1.00    2.00    --   36.64 -99.00 -90.00   55
 23  \w      4.00  30.00   1.00    2.00    --   36.64  89.00  74.87   26
 24  \w     14.00  45.00   1.00    2.00    --   36.64  70.00 -17.95   31
 25  \w    136.00 162.00   1.00   12.00    --  109.00  30.00  90.00   26
 26  \w     42.00  93.00   1.00   12.00    --  109.00-111.00  60.00   51
 27  \w    149.00 174.00   1.00   12.00    --  109.00  61.00 -60.00   25
 28  \w     89.00 122.00   1.00   12.00    --  109.00  30.00  90.00   33
 29  \w     91.00 117.00   1.00   12.00    --  109.00  61.00-150.00   26
 30  \w    139.00 176.00   1.00   12.00    --  109.00  61.00-150.00   37
 31  \w     82.00 122.00   1.00   12.00    --  109.00 -49.00-151.05   40
 32  \w     91.00 117.00   1.00   12.00    --  109.00  61.00 -60.00   26
 33  \w     44.00 107.00   1.00   12.00    --  109.00-111.00  30.00   63
 34  \w    136.00 166.00   1.00   12.00    --  109.00  30.00 120.00   30
 35  \w     88.00 116.00   1.00   12.00    --  109.00  30.00 120.00   28
 36  \w     92.00 125.00   1.00   12.00    --  109.00  45.00  30.00   33
 37  \w     56.00  94.00   1.00   12.00    --  109.00-111.00 120.00   38
 38  \w     78.00 104.00   1.00   12.00    --  109.00 -95.00-150.00   26
 39  \w     41.00  67.00   1.00   12.00    --  109.00 -49.00-151.05   26
 40  \w     42.00  68.00   1.00   12.00    --  109.00 -95.00-150.00   26
 41  \w     92.00 133.00   1.00   12.00    --  109.00  45.00 150.00   41
 42  \w    124.00 150.00   1.00   12.00    --  109.00  30.00   0.00   26
 43  \w     92.00 137.00   1.00   12.00    --  109.00  45.00-120.00   45
 44  \w    133.00 175.00   1.00   12.00    --  109.00  61.00-120.00   42
 45  \w     92.00 118.00   1.00   12.00    --  109.00  45.00 -60.00   26
 46  \w    138.00 172.00   1.00   12.00    --  109.00  45.00 -60.00   34
 47  \w     92.00 136.00   1.00   12.00    --  109.00  45.00 -90.00   44
 48  \w    109.00 163.00   1.00   12.00    --  109.00 111.00 -30.00   54
 49  \w     92.00 124.00   1.00   12.00    --  109.00  45.00  90.00   32
 50  \w     92.00 144.00   1.00   12.00    --  109.00  45.00-150.00   52
 51  \w    131.00 173.00   1.00   12.00    --  109.00  61.00-180.00   42
 52  \w     92.00 134.00   1.00   12.00    --  109.00  45.00 120.00   42
 53  \w     92.00 118.00   1.00   12.00    --  109.00  45.00 -30.00   26
 54  \w     92.00 124.00   1.00   12.00    --  109.00  45.00  60.00   32
 55  \w    142.00 177.00   1.00   12.00    --  109.00  45.00  60.00   35
 56  \w     92.00 127.00   1.00   12.00    --  109.00  45.00   0.00   35
 57  \w     92.00 126.00   1.00   12.00    --  109.00  45.00-180.00   34
 58  \w    135.00 176.00   1.00   12.00    --  109.00  45.00-180.00   41
 59  \w     40.00 109.00   1.00   12.00    --  109.00-111.00-150.00   69
 60  \w     91.00 117.00   1.00   12.00    --  109.00  61.00-120.00   26
 61  \w     91.00 117.00   1.00   12.00    --  109.00  61.00-180.00   26
 62  \w     91.00 117.00   1.00   12.00    --  109.00  61.00  90.00   26
 63  \w    131.00 176.00   1.00   12.00    --  109.00  30.00 -30.00   45
 64  \w    140.00 165.00   1.00   12.00    --  109.00  61.00 -30.00   25
 65  \w    131.00 171.00   1.00   12.00    --  109.00  61.00  30.00   40
 66  \w     98.00 135.00   1.00   12.00    --  109.00 -82.00-128.87   37
 67  \w     91.00 117.00   1.00   12.00    --  109.00  61.00 -30.00   26
 68  \w     88.00 118.00   1.00   12.00    --  109.00  30.00  30.00   30
 69  \w     91.00 120.00   1.00   12.00    --  109.00  61.00  30.00   29
 70  \w     88.00 149.00   1.00   12.00    --  109.00  30.00-120.00   61
 71  \w    131.00 161.00   1.00   12.00    --  109.00  30.00 -90.00   30
 72  \w     42.00  94.00   1.00   12.00    --  109.00 -95.00 120.00   52
 73  \w     88.00 115.00   1.00   12.00    --  109.00  30.00 -90.00   27
 74  \w    132.00 176.00   1.00   12.00    --  109.00  61.00   0.00   44
 75  \w     88.00 120.00   1.00   12.00    --  109.00  30.00 150.00   32
 76  \w    147.00 173.00   1.00   12.00    --  109.00  30.00  30.00   26
 77  \w     88.00 151.00   1.00   12.00    --  109.00  30.00-180.00   63
 78  \w     90.00 117.00   1.00   12.00    --  109.00  30.00 -30.00   27
 79  \w    151.00 176.00   1.00   12.00    --  109.00  61.00  60.00   25
 80  \w     90.00 123.00   1.00   12.00    --  109.00  30.00  60.00   33
 81  \w    139.00 165.00   1.00   12.00    --  109.00  30.00  60.00   26
 82  \w     43.00  75.00   1.00   12.00    --  109.00-111.00   0.00   32
 83  \w     84.00 109.00   1.00   12.00    --  109.00-111.00   0.00   25
 84  \w     89.00 116.00   1.00   12.00    --  109.00  30.00 -60.00   27
 85  \w     91.00 117.00   1.00   12.00    --  109.00  61.00  60.00   26
 86  \w     89.00 118.00   1.00   12.00    --  109.00  30.00   0.00   29
 87  \w     91.00 117.00   1.00   12.00    --  109.00  61.00   0.00   26
 88  \w     41.00  90.00   1.00   12.00    --  109.00 -45.00 -30.00   49
 89  \w    101.00 126.00   1.00   12.00    --  109.00 -45.00 -30.00   25
 90  \w     40.00 109.00   1.00   12.00    --  109.00-111.00-180.00   69
 91  \w     89.00 116.00   1.00   12.00    --  109.00  30.00-150.00   27
 92  \w     40.00 109.00   1.00   12.00    --  109.00-111.00  90.00   69
 93  \w    124.00 175.00   1.00   12.00    --  109.00  61.00 -90.00   51
 94  \w     43.00 109.00   1.00   12.00    --  109.00-111.00 -60.00   66
 95  \w    142.00 172.00   1.00   12.00    --  109.00  61.00 120.00   30
 96  \w    143.00 168.00   1.00   12.00    --  109.00  61.00 150.00   25
 97  \w     91.00 117.00   1.00   12.00    --  109.00  61.00 120.00   26
 98  \w    127.00 174.00   1.00   12.00    --  109.00  61.00  90.00   47
 99  \w     91.00 117.00   1.00   12.00    --  109.00  61.00 150.00   26
100  \w     42.00  68.00   1.00   12.00    --  109.00 -77.00 120.00   26
101  \w     93.00 128.00   1.00   12.00    --  109.00 -77.00 120.00   35
102  \w     91.00 118.00   1.00   12.00    --  109.00  61.00 -90.00   27
103  \w     43.00  85.00   1.00   12.00    --  109.00 -82.00-128.87   42
;
_diffrn_measurement_device 'four-circle diffractometer'
_diffrn_measurement_device_type 'SuperNova, Dual, Cu at home/near, EosS2'
_diffrn_measurement_method '\w scans'
_diffrn_orient_matrix_type 'CrysAlisPro convention (1999,Acta A55,543-557)'
_diffrn_orient_matrix_UB_11 0.0316064000
_diffrn_orient_matrix_UB_12 0.0004953000
_diffrn_orient_matrix_UB_13 -0.0564259000
_diffrn_orient_matrix_UB_21 0.0998875000
_diffrn_orient_matrix_UB_22 -0.0045962000
_diffrn_orient_matrix_UB_23 0.0346808000
_diffrn_orient_matrix_UB_31 -0.0133227000
_diffrn_orient_matrix_UB_32 -0.0719458000
_diffrn_orient_matrix_UB_33 -0.0155304000
_diffrn_radiation_monochromator mirror
_diffrn_radiation_probe x-ray
_diffrn_radiation_type 'Cu K\a'
_diffrn_radiation_wavelength 1.54184
_diffrn_reflns_av_R_equivalents 0.0391
_diffrn_reflns_av_unetI/netI 0.0298
_diffrn_reflns_Laue_measured_fraction_full 0.999
_diffrn_reflns_Laue_measured_fraction_max 0.993
_diffrn_reflns_limit_h_max 18
_diffrn_reflns_limit_h_min -18
_diffrn_reflns_limit_k_max 22
_diffrn_reflns_limit_k_min -26
_diffrn_reflns_limit_l_max 29
_diffrn_reflns_limit_l_min -29
_diffrn_reflns_number 149532
_diffrn_reflns_point_group_measured_fraction_full 0.999
_diffrn_reflns_point_group_measured_fraction_max 0.993
_diffrn_reflns_theta_full 67.684
_diffrn_reflns_theta_max 73.147
_diffrn_reflns_theta_min 3.551
_diffrn_source 'micro-focus sealed X-ray tube'
_diffrn_source_type 'SuperNova (Cu) X-ray Source'
_exptl_absorpt_coefficient_mu 24.075
_exptl_absorpt_correction_T_max 0.20750
_exptl_absorpt_correction_T_min 0.10891
_exptl_absorpt_correction_type sphere
_exptl_absorpt_process_details
;
CrysAlisPro 1.171.40.82a (Rigaku Oxford Diffraction, 2020)
Spherical absorption correction
using equivalent radius and absorption coefficient.
Empirical absorption correction using spherical harmonics,
implemented in SCALE3 ABSPACK scaling algorithm.
;
_exptl_crystal_colour orange
_exptl_crystal_colour_primary orange
_exptl_crystal_density_diffrn 2.360
_exptl_crystal_description needle
_exptl_crystal_F_000 4928
_exptl_crystal_recrystallization_method 'Re-crystallisation from solvent: dichloromethane/diethyl ether'
_exptl_crystal_size_max 0.346
_exptl_crystal_size_mid 0.085
_exptl_crystal_size_min 0.08
_exptl_crystal_size_rad 0.068
_refine_diff_density_max 1.215
_refine_diff_density_min -1.823
_refine_diff_density_rms 0.125
_refine_ls_extinction_method none
_refine_ls_goodness_of_fit_ref 1.041
_refine_ls_hydrogen_treatment constr
_refine_ls_matrix_type full
_refine_ls_number_parameters 1905
_refine_ls_number_reflns 29642
_refine_ls_number_restraints 0
_refine_ls_restrained_S_all 1.041
_refine_ls_R_factor_all 0.0322
_refine_ls_R_factor_gt 0.0265
_refine_ls_shift/su_max 0.004
_refine_ls_shift/su_mean 0.000
_refine_ls_structure_factor_coef Fsqd
_refine_ls_weighting_details 'w=1/[\s^2^(Fo^2^)+(0.0326P)^2^+3.0502P] where P=(Fo^2^+2Fc^2^)/3'
_refine_ls_weighting_scheme calc
_refine_ls_wR_factor_gt 0.0607
_refine_ls_wR_factor_ref 0.0631
_reflns_Friedel_coverage 0.000
_reflns_number_gt 26210
_reflns_number_total 29642
_reflns_threshold_expression 'I > 2\s(I)'
_cod_data_source_file d2sc01200f2.cif
_cod_data_source_block rmk_209_d_scale
_cod_database_code 1566916
_shelx_shelxl_version_number 2018/3
_chemical_oxdiff_formula 'C32 H24 As2 Au2 Co2 F10 O4'
_chemical_oxdiff_usercomment 'DCM/SiMe4 at -20 '
_shelx_space_group_comment
;
The symmetry employed for this shelxl refinement is uniquely defined
by the following loop, which should always be used as a source of
symmetry information in preference to the above space-group names.
They are only intended as comments.
;
_reflns_odcompleteness_completeness 97.96
_reflns_odcompleteness_iscentric 1
_reflns_odcompleteness_theta 73.83
_olex2_refinement_description
;
1. Fixed Uiso
 At 1.5 times of:
  All C(H,H,H) groups
2.a Idealised Me refined as rotating group:
 C20B(H20J,H20K,H20L), C20A(H20G,H20H,H20I), C20C(H20A,H20B,H20C), C17B(H17J,
 H17K,H17L), C10C(H10A,H10B,H10C), C11C(H11A,H11B,H11C), C9B(H9BA,H9BB,H9BC),
 C17C(H17A,H17B,H17C), C19C(H19A,H19B,H19C), C20D(H20D,H20E,H20F), C17A(H17G,
 H17H,H17I), C18C(H18A,H18B,H18C), C12B(H12J,H12K,H12L), C17D(H17D,H17E,H17F),
 C18A(H18G,H18H,H18I), C19B(H19J,H19K,H19L), C18B(H18J,H18K,H18L), C11A(H11G,
 H11H,H11I), C9A(H9AA,H9AB,H9AC), C10A(H10G,H10H,H10I), C12C(H12A,H12B,H12C),
 C12A(H12G,H12H,H12I), C19A(H19G,H19H,H19I), C9C(H9CA,H9CB,H9CC), C12D(H12D,
 H12E,H12F), C9D(H9DA,H9DB,H9DC), C19D(H19D,H19E,H19F), C18D(H18D,H18E,H18F),
 C10B(H10J,H10K,H10L), C11B(H11J,H11K,H11L), C10D(H10D,H10E,H10F), C11D(H11D,
 H11E,H11F)
;
_ins_header
;
TITL RMK_209_D_scale in P-1 
REM P-1 (#2 in standard setting)
CELL 1.54184  15.120766  21.767457  23.853686 100.2834 104.7802  91.0781
ZERR    8.00   0.000108   0.000176   0.000174   0.0006   0.0006   0.0006
LATT  1
SFAC C H O F Co As Au
UNIT 256.00 192.00 32.00 80.00 16.00 16.00 16.00
TREF
HKLF 4
END
;
_olex2_submission_special_instructions 'No special instructions were received'
_oxdiff_exptl_absorpt_empirical_details
;
Empirical correction (ABSPACK) includes:
- Absorption correction using spherical harmonics
- Frame scaling
;
_oxdiff_exptl_absorpt_empirical_full_max 5.472
_oxdiff_exptl_absorpt_empirical_full_min 0.649

loop_
_space_group_symop_operation_xyz
'x, y, z'
'-x, -y, -z'

loop_
_atom_site_label
_atom_site_type_symbol
_atom_site_fract_x
_atom_site_fract_y
_atom_site_fract_z
_atom_site_U_iso_or_equiv
_atom_site_adp_type
_atom_site_occupancy
_atom_site_site_symmetry_order
_atom_site_calc_flag
_atom_site_refinement_flags_posn
_atom_site_refinement_flags_adp
_atom_site_refinement_flags_occupancy
_atom_site_disorder_assembly
_atom_site_disorder_group
Au2D Au 0.23441(2) 0.88765(2) 0.23655(2) 0.03223(4) Uani 1 1 d . . . . .
Au2B Au 0.19479(2) 0.38607(2) 0.23242(2) 0.03340(4) Uani 1 1 d . . . . .
Au1B Au 0.31182(2) 0.62825(2) -0.25567(2) 0.03370(4) Uani 1 1 d . . . . .
Au04 Au -0.25272(2) 0.62446(2) 0.26561(2) 0.03422(4) Uani 1 1 d . . . . .
Au1C Au 0.25939(2) 0.63371(2) 0.23740(2) 0.03334(4) Uani 1 1 d . . . . .
Au1D Au 0.28733(2) 1.13736(2) 0.25844(2) 0.03523(4) Uani 1 1 d . . . . .
Au1A Au 0.76542(2) 0.87629(2) 0.26003(2) 0.03490(4) Uani 1 1 d . . . . .
Au2A Au 0.75598(2) 1.12683(2) 0.25315(2) 0.03895(4) Uani 1 1 d . . . . .
As2B As 0.31924(3) 0.51921(2) -0.23355(2) 0.03149(8) Uani 1 1 d . . . . .
As2C As 0.28678(3) 0.52625(2) 0.26089(2) 0.03119(8) Uani 1 1 d . . . . .
As1B As 0.31063(3) 0.73646(2) -0.27950(2) 0.03378(9) Uani 1 1 d . . . . .
As2D As 0.29790(3) 1.02851(2) 0.28071(2) 0.03359(9) Uani 1 1 d . . . . .
As2A As 0.79670(3) 0.77013(2) 0.28606(2) 0.03486(9) Uani 1 1 d . . . . .
As1D As 0.28006(3) 1.24465(2) 0.23276(2) 0.03568(9) Uani 1 1 d . . . . .
As1A As 0.73575(3) 0.98338(2) 0.23579(2) 0.03983(10) Uani 1 1 d . . . . .
As1C As 0.22829(3) 0.74214(2) 0.21581(2) 0.04064(10) Uani 1 1 d . . . . .
Co2C Co 0.31065(4) 0.61533(3) 0.34802(2) 0.02830(12) Uani 1 1 d . . . . .
Co1C Co 0.15860(4) 0.65144(3) 0.13412(3) 0.02928(12) Uani 1 1 d . . . . .
Co1A Co 0.68158(4) 0.89292(3) 0.15125(3) 0.03034(12) Uani 1 1 d . . . . .
Co2B Co 0.30204(4) 0.60496(3) -0.15135(3) 0.02942(12) Uani 1 1 d . . . . .
Co2A Co 0.79080(4) 0.85653(3) 0.37056(3) 0.02943(12) Uani 1 1 d . . . . .
Co1B Co 0.26266(5) 0.64722(3) -0.36628(3) 0.03589(14) Uani 1 1 d . . . . .
Co2D Co 0.27303(4) 1.11250(3) 0.36191(3) 0.03462(13) Uani 1 1 d . . . . .
Co1D Co 0.22920(6) 1.15476(4) 0.14729(3) 0.04348(16) Uani 1 1 d . . . . .
F6D F 0.44543(17) 0.89515(16) 0.31181(12) 0.0500(7) Uani 1 1 d . . . . .
F6B F 0.38890(18) 0.39276(15) 0.32762(12) 0.0494(6) Uani 1 1 d . . . . .
F6C F -0.03889(17) 0.64224(14) 0.32675(12) 0.0474(6) Uani 1 1 d . . . . .
F1B F 0.00148(17) 0.39604(16) 0.13766(12) 0.0513(7) Uani 1 1 d . . . . .
F9D F 0.2329(2) 0.82246(15) 0.44390(12) 0.0525(7) Uani 1 1 d . . . . .
F1D F 0.02382(18) 0.87108(16) 0.15983(12) 0.0510(7) Uani 1 1 d . . . . .
F8D F 0.4200(2) 0.83074(16) 0.48436(11) 0.0533(7) Uani 1 1 d . . . . .
F10D F 0.15336(17) 0.85110(16) 0.33855(12) 0.0527(7) Uani 1 1 d . . . . .
F1C F -0.4685(2) 0.61303(18) 0.19419(14) 0.0613(8) Uani 1 1 d . . . . .
F9C F -0.2004(3) 0.55244(18) 0.47701(13) 0.0647(9) Uani 1 1 d . . . . .
F10A F 0.63823(18) 1.11325(17) 0.34397(12) 0.0542(7) Uani 1 1 d . . . . .
F7D F 0.52365(18) 0.86831(17) 0.41826(12) 0.0555(7) Uani 1 1 d . . . . .
F7C F 0.06405(18) 0.62060(17) 0.42970(13) 0.0576(8) Uani 1 1 d . . . . .
F2D F -0.0571(2) 0.88813(19) 0.05024(14) 0.0657(9) Uani 1 1 d . . . . .
F8C F -0.0149(2) 0.57502(16) 0.50547(12) 0.0615(8) Uani 1 1 d . . . . .
F3B F 0.0998(3) 0.43536(17) -0.02407(12) 0.0622(8) Uani 1 1 d . . . . .
F5B F 0.31686(18) 0.39970(18) 0.14433(13) 0.0583(8) Uani 1 1 d . . . . .
F10C F -0.30534(19) 0.57778(17) 0.37634(13) 0.0576(8) Uani 1 1 d . . . . .
F2B F -0.0366(2) 0.42030(18) 0.02797(13) 0.0601(8) Uani 1 1 d . . . . .
F5D F 0.3128(2) 0.92785(18) 0.13484(13) 0.0615(8) Uani 1 1 d . . . . .
F1A F 0.5611(2) 1.11893(17) 0.15882(14) 0.0601(8) Uani 1 1 d . . . . .
F8A F 0.8599(3) 1.07409(18) 0.50852(14) 0.0700(9) Uani 1 1 d . . . . .
F3D F 0.0450(3) 0.92731(19) -0.01690(13) 0.0739(10) Uani 1 1 d . . . . .
F9A F 0.6819(2) 1.08409(17) 0.45210(13) 0.0600(8) Uani 1 1 d . . . . .
F4B F 0.2773(2) 0.42638(18) 0.03527(14) 0.0637(9) Uani 1 1 d . . . . .
F4D F 0.2302(3) 0.94629(19) 0.02612(14) 0.0758(11) Uani 1 1 d . . . . .
F5C F -0.1820(2) 0.66012(19) 0.16100(14) 0.0708(10) Uani 1 1 d . . . . .
F10B F 0.0755(2) 0.35547(18) 0.31953(14) 0.0646(9) Uani 1 1 d . . . . .
F6A F 0.9514(2) 1.11700(17) 0.34556(17) 0.0635(8) Uani 1 1 d . . . . .
F7A F 0.9937(2) 1.09223(17) 0.45592(17) 0.0678(9) Uani 1 1 d . . . . .
O2C O 0.0335(3) 0.55384(19) 0.14425(18) 0.0577(9) Uani 1 1 d . . . . .
O4A O 0.6498(2) 0.94443(18) 0.37758(17) 0.0537(8) Uani 1 1 d . . . . .
F5A F 0.8729(3) 1.15635(19) 0.16532(17) 0.0731(10) Uani 1 1 d . . . . .
F7B F 0.4360(3) 0.37087(19) 0.43785(14) 0.0721(10) Uani 1 1 d . . . . .
F8B F 0.3054(4) 0.3398(2) 0.48973(15) 0.0909(15) Uani 1 1 d . . . . .
F4C F -0.2659(4) 0.6795(2) 0.05370(15) 0.0947(16) Uani 1 1 d . . . . .
F2A F 0.5119(3) 1.1415(2) 0.04867(16) 0.0821(12) Uani 1 1 d . . . . .
O4C O 0.1709(2) 0.69861(18) 0.37078(18) 0.0553(9) Uani 1 1 d . . . . .
F2C F -0.5521(3) 0.6276(2) 0.08421(18) 0.0920(15) Uani 1 1 d . . . . .
F3C F -0.4522(4) 0.6626(2) 0.01350(15) 0.1019(18) Uani 1 1 d . . . . .
F9B F 0.1241(3) 0.33182(19) 0.42933(16) 0.0811(12) Uani 1 1 d . . . . .
F3A F 0.6426(4) 1.1723(2) -0.00433(16) 0.0958(15) Uani 1 1 d . . . . .
O2B O 0.1078(3) 0.55867(19) -0.38156(19) 0.0633(10) Uani 1 1 d . . . . .
F4A F 0.8235(4) 1.1790(2) 0.05519(19) 0.0928(15) Uani 1 1 d . . . . .
O2D O 0.0805(3) 1.0608(2) 0.1292(2) 0.0725(12) Uani 1 1 d . . . . .
O2A O 0.5406(3) 0.7946(2) 0.1372(2) 0.0712(12) Uani 1 1 d . . . . .
O3B O 0.4389(3) 0.70680(18) -0.09049(18) 0.0595(10) Uani 1 1 d . . . . .
O3D O 0.4095(3) 1.2127(2) 0.42758(19) 0.0651(10) Uani 1 1 d . . . . .
C21B C 0.1607(3) 0.3980(2) 0.14628(17) 0.0348(8) Uani 1 1 d . . . . .
O1C O 0.2558(3) 0.5678(2) 0.0653(2) 0.0699(11) Uani 1 1 d . . . . .
O4B O 0.1500(3) 0.6859(2) -0.1552(2) 0.0696(12) Uani 1 1 d . . . . .
C27D C 0.2958(3) 0.8748(2) 0.32007(15) 0.0323(8) Uani 1 1 d . . . . .
O3A O 0.9370(3) 0.95448(19) 0.4184(2) 0.0673(11) Uani 1 1 d . . . . .
C16B C 0.2214(2) 0.52329(19) -0.19585(16) 0.0316(8) Uani 1 1 d . . . . .
O4D O 0.1222(3) 1.1938(2) 0.3582(3) 0.0767(14) Uani 1 1 d . . . . .
C27C C -0.1772(3) 0.6111(2) 0.34672(16) 0.0343(8) Uani 1 1 d . . . . .
C16C C 0.2220(3) 0.53482(19) 0.32130(17) 0.0319(8) Uani 1 1 d . . . . .
O1B O 0.3809(3) 0.5564(2) -0.4078(2) 0.0669(11) Uani 1 1 d . . . . .
C32D C 0.2459(3) 0.8569(2) 0.35697(18) 0.0355(8) Uani 1 1 d . . . . .
C15C C 0.2802(3) 0.5345(2) 0.37846(17) 0.0339(8) Uani 1 1 d . . . . .
O3C O 0.4575(3) 0.7132(2) 0.3827(3) 0.0785(14) Uani 1 1 d . . . . .
C21D C 0.1719(3) 0.8993(2) 0.15263(17) 0.0350(8) Uani 1 1 d . . . . .
O1A O 0.8075(3) 0.8112(2) 0.1063(2) 0.0701(12) Uani 1 1 d . . . . .
C27A C 0.7936(3) 1.1159(2) 0.34001(18) 0.0383(9) Uani 1 1 d . . . . .
C13B C 0.3954(3) 0.5363(2) -0.15416(17) 0.0333(8) Uani 1 1 d . . . . .
C6C C 0.0740(3) 0.7251(2) 0.11804(18) 0.0354(8) Uani 1 1 d . . . . .
C16A C 0.7070(3) 0.7743(2) 0.33058(18) 0.0343(8) Uani 1 1 d . . . . .
C22D C 0.0784(3) 0.8898(2) 0.12817(18) 0.0386(9) Uani 1 1 d . . . . .
C20B C 0.1223(3) 0.5163(2) -0.23036(19) 0.0416(9) Uani 1 1 d . . . . .
H20J H 0.116501 0.529882 -0.267173 0.062 Uiso 1 1 calc R U . . .
H20K H 0.086771 0.541280 -0.208018 0.062 Uiso 1 1 calc R U . . .
H20L H 0.100242 0.473140 -0.237901 0.062 Uiso 1 1 calc R U . . .
C15A C 0.7445(3) 0.7733(2) 0.39109(19) 0.0373(8) Uani 1 1 d . . . . .
C20A C 0.6057(3) 0.7678(2) 0.3006(2) 0.0447(10) Uani 1 1 d . . . . .
H20G H 0.595164 0.781933 0.263710 0.067 Uiso 1 1 calc R U . . .
H20H H 0.573732 0.792704 0.325528 0.067 Uiso 1 1 calc R U . . .
H20I H 0.583826 0.724747 0.293581 0.067 Uiso 1 1 calc R U . . .
C13C C 0.3936(3) 0.5441(2) 0.32624(17) 0.0346(8) Uani 1 1 d . . . . .
C7A C 0.6868(3) 0.9719(2) 0.11272(18) 0.0376(9) Uani 1 1 d . . . . .
C15B C 0.2509(3) 0.5210(2) -0.13452(16) 0.0320(8) Uani 1 1 d . . . . .
C5A C 0.6125(3) 0.9648(2) 0.18847(19) 0.0403(9) Uani 1 1 d . . . . .
C21A C 0.7195(4) 1.1374(2) 0.1674(2) 0.0466(10) Uani 1 1 d . . . . .
C27B C 0.2304(3) 0.3747(2) 0.31866(18) 0.0384(9) Uani 1 1 d . . . . .
C28B C 0.3205(3) 0.3782(2) 0.35153(19) 0.0427(9) Uani 1 1 d . . . . .
C32C C -0.2132(3) 0.5894(2) 0.38762(19) 0.0395(9) Uani 1 1 d . . . . .
C14B C 0.3478(3) 0.5280(2) -0.11147(17) 0.0339(8) Uani 1 1 d . . . . .
C13D C 0.3666(3) 1.0436(2) 0.36209(18) 0.0373(8) Uani 1 1 d . . . . .
C8B C 0.3582(3) 0.7233(2) -0.34723(19) 0.0384(9) Uani 1 1 d . . . . .
C14A C 0.8419(3) 0.7797(2) 0.40881(19) 0.0377(9) Uani 1 1 d . . . . .
C21C C -0.3216(3) 0.6363(2) 0.18302(18) 0.0392(9) Uani 1 1 d . . . . .
C8A C 0.7647(3) 0.9736(2) 0.16130(19) 0.0366(8) Uani 1 1 d . . . . .
C26D C 0.2199(3) 0.9178(2) 0.11578(19) 0.0407(9) Uani 1 1 d . . . . .
C2C C 0.0823(3) 0.5919(2) 0.13974(18) 0.0371(9) Uani 1 1 d . . . . .
C23D C 0.0349(3) 0.8984(2) 0.0721(2) 0.0462(10) Uani 1 1 d . . . . .
C30C C -0.0673(3) 0.5873(2) 0.45484(19) 0.0432(10) Uani 1 1 d . . . . .
C14C C 0.3753(3) 0.5399(2) 0.38150(17) 0.0359(8) Uani 1 1 d . . . . .
O1D O 0.3511(4) 1.0673(2) 0.1058(2) 0.0812(14) Uani 1 1 d . . . . .
C28D C 0.3896(3) 0.8783(2) 0.34338(17) 0.0353(8) Uani 1 1 d . . . . .
C24B C 0.1198(4) 0.4234(2) 0.03089(19) 0.0441(10) Uani 1 1 d . . . . .
C5C C 0.0999(3) 0.7234(2) 0.17987(18) 0.0371(8) Uani 1 1 d . . . . .
C14D C 0.3117(4) 1.0342(2) 0.4010(2) 0.0452(10) Uani 1 1 d . . . . .
C5B C 0.1940(3) 0.7235(2) -0.3372(2) 0.0411(9) Uani 1 1 d . . . . .
C22B C 0.0729(3) 0.4032(2) 0.11405(18) 0.0364(8) Uani 1 1 d . . . . .
C16D C 0.1935(3) 1.0311(2) 0.3128(2) 0.0416(9) Uani 1 1 d . . . . .
C28C C -0.0825(3) 0.6211(2) 0.36316(17) 0.0358(8) Uani 1 1 d . . . . .
C7B C 0.2916(4) 0.7250(2) -0.4012(2) 0.0483(11) Uani 1 1 d . . . . .
C13A C 0.8823(3) 0.7880(2) 0.36274(19) 0.0363(8) Uani 1 1 d . . . . .
C25D C 0.1800(4) 0.9277(3) 0.0597(2) 0.0496(11) Uani 1 1 d . . . . .
C20C C 0.1193(3) 0.5291(2) 0.3059(2) 0.0429(10) Uani 1 1 d . . . . .
H20A H 0.095103 0.540770 0.268293 0.064 Uiso 1 1 calc R U . . .
H20B H 0.098423 0.556330 0.335581 0.064 Uiso 1 1 calc R U . . .
H20C H 0.098663 0.486676 0.304113 0.064 Uiso 1 1 calc R U . . .
C2B C 0.1685(3) 0.5925(2) -0.3765(2) 0.0456(10) Uani 1 1 d . . . . .
C8C C 0.2366(3) 0.7320(2) 0.1358(2) 0.0392(9) Uani 1 1 d . . . . .
C32B C 0.1665(4) 0.3594(2) 0.3474(2) 0.0458(10) Uani 1 1 d . . . . .
C31C C -0.1611(3) 0.5765(2) 0.44026(18) 0.0434(10) Uani 1 1 d . . . . .
C32A C 0.7282(3) 1.1077(2) 0.36975(19) 0.0397(9) Uani 1 1 d . . . . .
C23B C 0.0507(3) 0.4157(2) 0.05747(19) 0.0417(9) Uani 1 1 d . . . . .
C4C C 0.2254(3) 0.6662(2) 0.36217(18) 0.0382(9) Uani 1 1 d . . . . .
C29C C -0.0279(3) 0.6103(2) 0.41609(19) 0.0415(10) Uani 1 1 d . . . . .
C31D C 0.2846(3) 0.8420(2) 0.41128(17) 0.0370(8) Uani 1 1 d . . . . .
C29D C 0.4316(3) 0.8642(2) 0.39790(18) 0.0383(9) Uani 1 1 d . . . . .
C24D C 0.0858(4) 0.9180(3) 0.0374(2) 0.0522(12) Uani 1 1 d . . . . .
C26B C 0.2273(3) 0.4054(2) 0.11689(19) 0.0396(9) Uani 1 1 d . . . . .
C3B C 0.3854(3) 0.6668(2) -0.11404(18) 0.0399(9) Uani 1 1 d . . . . .
C17B C 0.4981(3) 0.5457(3) -0.1407(2) 0.0476(11) Uani 1 1 d . . . . .
H17J H 0.524638 0.506239 -0.138241 0.071 Uiso 1 1 calc R U . . .
H17K H 0.520946 0.574166 -0.103782 0.071 Uiso 1 1 calc R U . . .
H17L H 0.514107 0.562663 -0.171576 0.071 Uiso 1 1 calc R U . . .
C6B C 0.2008(4) 0.7253(2) -0.3951(2) 0.0483(11) Uani 1 1 d . . . . .
C22A C 0.6285(4) 1.1337(2) 0.1345(2) 0.0500(11) Uani 1 1 d . . . . .
C7C C 0.1502(3) 0.7306(2) 0.09422(19) 0.0396(9) Uani 1 1 d . . . . .
C30D C 0.3790(3) 0.8458(2) 0.43186(18) 0.0396(9) Uani 1 1 d . . . . .
C6A C 0.6020(3) 0.9673(2) 0.12763(18) 0.0363(8) Uani 1 1 d . . . . .
C1C C 0.2181(3) 0.6007(2) 0.0927(2) 0.0433(10) Uani 1 1 d . . . . .
C15D C 0.2164(3) 1.0276(2) 0.3732(2) 0.0439(10) Uani 1 1 d . . . . .
C26C C -0.2753(4) 0.6529(3) 0.1443(2) 0.0494(11) Uani 1 1 d . . . . .
C4A C 0.7035(3) 0.9090(2) 0.37508(17) 0.0375(9) Uani 1 1 d . . . . .
C2A C 0.5969(3) 0.8332(2) 0.1430(2) 0.0448(10) Uani 1 1 d . . . . .
C5D C 0.1592(3) 1.2295(2) 0.1800(2) 0.0496(12) Uani 1 1 d . . . . .
C10C C -0.0239(3) 0.7218(3) 0.0823(2) 0.0464(10) Uani 1 1 d . . . . .
H10A H -0.029107 0.699762 0.042867 0.070 Uiso 1 1 calc R U . . .
H10B H -0.043231 0.763426 0.081116 0.070 Uiso 1 1 calc R U . . .
H10C H -0.062077 0.700158 0.100127 0.070 Uiso 1 1 calc R U . . .
C11C C 0.1402(4) 0.7348(3) 0.0308(2) 0.0504(11) Uani 1 1 d . . . . .
H11A H 0.194239 0.721063 0.019594 0.076 Uiso 1 1 calc R U . . .
H11B H 0.132034 0.777324 0.025981 0.076 Uiso 1 1 calc R U . . .
H11C H 0.087788 0.708594 0.006312 0.076 Uiso 1 1 calc R U . . .
C9B C 0.1066(3) 0.7243(3) -0.3182(3) 0.0588(14) Uani 1 1 d . . . . .
H9BA H 0.115337 0.706509 -0.283344 0.088 Uiso 1 1 calc R U . . .
H9BB H 0.058683 0.700238 -0.349277 0.088 Uiso 1 1 calc R U . . .
H9BC H 0.090039 0.766671 -0.309999 0.088 Uiso 1 1 calc R U . . .
C3C C 0.3993(3) 0.6747(2) 0.3684(2) 0.0461(10) Uani 1 1 d . . . . .
C28A C 0.8822(3) 1.1100(2) 0.3710(2) 0.0455(10) Uani 1 1 d . . . . .
C31A C 0.7489(3) 1.0935(2) 0.4256(2) 0.0461(10) Uani 1 1 d . . . . .
C17C C 0.4882(3) 0.5506(3) 0.3179(2) 0.0511(12) Uani 1 1 d . . . . .
H17A H 0.513971 0.510584 0.315259 0.077 Uiso 1 1 calc R U . . .
H17B H 0.526240 0.579481 0.350798 0.077 Uiso 1 1 calc R U . . .
H17C H 0.484978 0.566049 0.282143 0.077 Uiso 1 1 calc R U . . .
C19C C 0.2440(3) 0.5283(2) 0.4305(2) 0.0466(10) Uani 1 1 d . . . . .
H19A H 0.279940 0.556113 0.465060 0.070 Uiso 1 1 calc R U . . .
H19B H 0.247753 0.486007 0.436792 0.070 Uiso 1 1 calc R U . . .
H19C H 0.181280 0.538924 0.422844 0.070 Uiso 1 1 calc R U . . .
C30A C 0.8384(4) 1.0883(3) 0.4544(2) 0.0511(11) Uani 1 1 d . . . . .
C3A C 0.8791(3) 0.9164(2) 0.3999(2) 0.0435(10) Uani 1 1 d . . . . .
C1A C 0.7573(3) 0.8429(2) 0.1239(2) 0.0444(10) Uani 1 1 d . . . . .
C3D C 0.3560(3) 1.1735(2) 0.40190(19) 0.0434(10) Uani 1 1 d . . . . .
C2D C 0.1388(4) 1.0976(2) 0.1368(2) 0.0527(12) Uani 1 1 d . . . . .
C22C C -0.4158(3) 0.6291(2) 0.1603(2) 0.0444(10) Uani 1 1 d . . . . .
C20D C 0.0972(3) 1.0248(3) 0.2735(3) 0.0575(13) Uani 1 1 d . . . . .
H20D H 0.073718 0.981913 0.265446 0.086 Uiso 1 1 calc R U . . .
H20E H 0.097395 1.037652 0.237098 0.086 Uiso 1 1 calc R U . . .
H20F H 0.059008 1.050695 0.292941 0.086 Uiso 1 1 calc R U . . .
C25B C 0.2094(3) 0.4183(2) 0.0612(2) 0.0455(11) Uani 1 1 d . . . . .
C4B C 0.2098(3) 0.6540(2) -0.1535(2) 0.0439(10) Uani 1 1 d . . . . .
C8D C 0.3196(4) 1.2330(2) 0.1616(2) 0.0496(11) Uani 1 1 d . . . . .
C17A C 0.9843(3) 0.7974(3) 0.3710(3) 0.0529(12) Uani 1 1 d . . . . .
H17G H 1.011627 0.758183 0.373093 0.079 Uiso 1 1 calc R U . . .
H17H H 1.010561 0.826758 0.406942 0.079 Uiso 1 1 calc R U . . .
H17I H 0.995435 0.813375 0.338255 0.079 Uiso 1 1 calc R U . . .
C18C C 0.4493(3) 0.5403(3) 0.4372(2) 0.0508(11) Uani 1 1 d . . . . .
H18A H 0.503440 0.563129 0.435909 0.076 Uiso 1 1 calc R U . . .
H18B H 0.463037 0.498037 0.440814 0.076 Uiso 1 1 calc R U . . .
H18C H 0.428790 0.559887 0.470587 0.076 Uiso 1 1 calc R U . . .
C12B C 0.4602(4) 0.7232(3) -0.3410(3) 0.0614(14) Uani 1 1 d . . . . .
H12J H 0.485718 0.765475 -0.333667 0.092 Uiso 1 1 calc R U . . .
H12K H 0.471087 0.700504 -0.376723 0.092 Uiso 1 1 calc R U . . .
H12L H 0.488697 0.703482 -0.308588 0.092 Uiso 1 1 calc R U . . .
C17D C 0.4691(3) 1.0524(3) 0.3806(2) 0.0546(12) Uani 1 1 d . . . . .
H17D H 0.490102 1.070713 0.352143 0.082 Uiso 1 1 calc R U . . .
H17E H 0.494544 1.012609 0.383029 0.082 Uiso 1 1 calc R U . . .
H17F H 0.488469 1.079623 0.418545 0.082 Uiso 1 1 calc R U . . .
C18A C 0.8967(4) 0.7760(3) 0.4701(2) 0.0525(12) Uani 1 1 d . . . . .
H18G H 0.959319 0.790176 0.475369 0.079 Uiso 1 1 calc R U . . .
H18H H 0.894154 0.733439 0.475686 0.079 Uiso 1 1 calc R U . . .
H18I H 0.871759 0.801945 0.498489 0.079 Uiso 1 1 calc R U . . .
C19B C 0.1862(3) 0.5105(2) -0.09838(19) 0.0444(10) Uani 1 1 d . . . . .
H19J H 0.213579 0.528651 -0.057696 0.067 Uiso 1 1 calc R U . . .
H19K H 0.173389 0.466364 -0.102107 0.067 Uiso 1 1 calc R U . . .
H19L H 0.130134 0.529683 -0.112205 0.067 Uiso 1 1 calc R U . . .
C1B C 0.3348(4) 0.5916(2) -0.3912(2) 0.0478(11) Uani 1 1 d . . . . .
C18B C 0.3946(3) 0.5265(2) -0.04800(19) 0.0455(10) Uani 1 1 d . . . . .
H18J H 0.457301 0.542378 -0.039064 0.068 Uiso 1 1 calc R U . . .
H18K H 0.392707 0.484133 -0.041767 0.068 Uiso 1 1 calc R U . . .
H18L H 0.363792 0.551860 -0.022711 0.068 Uiso 1 1 calc R U . . .
C29B C 0.3469(4) 0.3670(3) 0.4082(2) 0.0534(12) Uani 1 1 d . . . . .
C7D C 0.2464(6) 1.2336(3) 0.1104(2) 0.0667(18) Uani 1 1 d . . . . .
C29A C 0.9061(3) 1.0972(2) 0.4271(2) 0.0493(11) Uani 1 1 d . . . . .
C11A C 0.6931(4) 0.9761(3) 0.0511(2) 0.0529(12) Uani 1 1 d . . . . .
H11G H 0.748329 0.958608 0.044818 0.079 Uiso 1 1 calc R U . . .
H11H H 0.693815 1.019158 0.046992 0.079 Uiso 1 1 calc R U . . .
H11I H 0.641059 0.953208 0.022603 0.079 Uiso 1 1 calc R U . . .
C26A C 0.7820(4) 1.1519(3) 0.1377(2) 0.0532(12) Uani 1 1 d . . . . .
C9A C 0.5333(4) 0.9602(3) 0.2149(2) 0.0569(13) Uani 1 1 d . . . . .
H9AA H 0.554561 0.949380 0.253146 0.085 Uiso 1 1 calc R U . . .
H9AB H 0.488476 0.928511 0.189763 0.085 Uiso 1 1 calc R U . . .
H9AC H 0.506144 0.999711 0.218662 0.085 Uiso 1 1 calc R U . . .
C30B C 0.2807(5) 0.3504(3) 0.4342(2) 0.0606(15) Uani 1 1 d . . . . .
C6D C 0.1581(5) 1.2310(3) 0.1208(3) 0.0659(18) Uani 1 1 d . . . . .
C24C C -0.4095(5) 0.6543(3) 0.0680(2) 0.0644(17) Uani 1 1 d . . . . .
C23A C 0.6020(5) 1.1451(3) 0.0776(2) 0.0589(14) Uani 1 1 d . . . . .
C10A C 0.5106(3) 0.9654(3) 0.0841(2) 0.0508(11) Uani 1 1 d . . . . .
H10G H 0.514290 0.944370 0.045846 0.076 Uiso 1 1 calc R U . . .
H10H H 0.493377 1.007333 0.082058 0.076 Uiso 1 1 calc R U . . .
H10I H 0.465555 0.943289 0.096354 0.076 Uiso 1 1 calc R U . . .
C12C C 0.3268(3) 0.7391(3) 0.1217(3) 0.0592(14) Uani 1 1 d . . . . .
H12A H 0.336920 0.781239 0.116653 0.089 Uiso 1 1 calc R U . . .
H12B H 0.326294 0.710579 0.085889 0.089 Uiso 1 1 calc R U . . .
H12C H 0.375106 0.730077 0.153425 0.089 Uiso 1 1 calc R U . . .
C4D C 0.1804(3) 1.1617(2) 0.3588(2) 0.0507(11) Uani 1 1 d . . . . .
C25A C 0.7584(5) 1.1638(3) 0.0812(3) 0.0658(17) Uani 1 1 d . . . . .
C12A C 0.8620(3) 0.9800(3) 0.1574(3) 0.0574(13) Uani 1 1 d . . . . .
H12G H 0.879139 1.023183 0.159636 0.086 Uiso 1 1 calc R U . . .
H12H H 0.867127 0.955957 0.120635 0.086 Uiso 1 1 calc R U . . .
H12I H 0.901911 0.964796 0.189543 0.086 Uiso 1 1 calc R U . . .
C19A C 0.6871(4) 0.7637(3) 0.4320(2) 0.0531(12) Uani 1 1 d . . . . .
H19G H 0.719879 0.781524 0.471871 0.080 Uiso 1 1 calc R U . . .
H19H H 0.673899 0.719681 0.428802 0.080 Uiso 1 1 calc R U . . .
H19I H 0.630761 0.783653 0.421506 0.080 Uiso 1 1 calc R U . . .
C9C C 0.0328(4) 0.7191(3) 0.2156(2) 0.0584(14) Uani 1 1 d . . . . .
H9CA H 0.063589 0.708233 0.252662 0.088 Uiso 1 1 calc R U . . .
H9CB H -0.015052 0.687462 0.194494 0.088 Uiso 1 1 calc R U . . .
H9CC H 0.006698 0.758651 0.222685 0.088 Uiso 1 1 calc R U . . .
C24A C 0.6679(6) 1.1610(3) 0.0509(2) 0.0711(19) Uani 1 1 d . . . . .
C23C C -0.4599(4) 0.6368(3) 0.1037(2) 0.0588(14) Uani 1 1 d . . . . .
C12D C 0.4196(5) 1.2348(3) 0.1636(3) 0.0737(18) Uani 1 1 d . . . . .
H12D H 0.452867 1.217511 0.196446 0.110 Uiso 1 1 calc R U . . .
H12E H 0.442246 1.277398 0.167904 0.110 Uiso 1 1 calc R U . . .
H12F H 0.427801 1.210795 0.127586 0.110 Uiso 1 1 calc R U . . .
C9D C 0.0759(4) 1.2278(3) 0.2026(3) 0.0672(17) Uani 1 1 d . . . . .
H9DA H 0.053176 1.268827 0.207239 0.101 Uiso 1 1 calc R U . . .
H9DB H 0.091419 1.214776 0.240123 0.101 Uiso 1 1 calc R U . . .
H9DC H 0.029477 1.198868 0.175102 0.101 Uiso 1 1 calc R U . . .
C25C C -0.3161(5) 0.6620(3) 0.0884(2) 0.0604(15) Uani 1 1 d . . . . .
C1D C 0.3038(4) 1.1011(3) 0.1221(2) 0.0560(12) Uani 1 1 d . . . . .
C31B C 0.1896(5) 0.3470(3) 0.4041(2) 0.0573(14) Uani 1 1 d . . . . .
C19D C 0.1430(5) 1.0174(3) 0.4039(3) 0.0686(16) Uani 1 1 d . . . . .
H19D H 0.090932 1.040058 0.389190 0.103 Uiso 1 1 calc R U . . .
H19E H 0.166620 1.032122 0.445651 0.103 Uiso 1 1 calc R U . . .
H19F H 0.124823 0.973595 0.396443 0.103 Uiso 1 1 calc R U . . .
C18D C 0.3516(5) 1.0304(3) 0.4649(2) 0.0685(17) Uani 1 1 d . . . . .
H18D H 0.314848 1.052177 0.488396 0.103 Uiso 1 1 calc R U . . .
H18E H 0.413059 1.049387 0.477959 0.103 Uiso 1 1 calc R U . . .
H18F H 0.352488 0.987384 0.469068 0.103 Uiso 1 1 calc R U . . .
C10B C 0.1185(5) 0.7282(3) -0.4454(3) 0.075(2) Uani 1 1 d . . . . .
H10J H 0.128455 0.705735 -0.481479 0.112 Uiso 1 1 calc R U . . .
H10K H 0.109083 0.771057 -0.448596 0.112 Uiso 1 1 calc R U . . .
H10L H 0.065286 0.709593 -0.438246 0.112 Uiso 1 1 calc R U . . .
C11B C 0.3170(6) 0.7278(3) -0.4575(3) 0.077(2) Uani 1 1 d . . . . .
H11J H 0.372482 0.707182 -0.457617 0.115 Uiso 1 1 calc R U . . .
H11K H 0.326151 0.770775 -0.460501 0.115 Uiso 1 1 calc R U . . .
H11L H 0.268546 0.707407 -0.490486 0.115 Uiso 1 1 calc R U . . .
C10D C 0.0694(6) 1.2311(3) 0.0739(3) 0.105(4) Uani 1 1 d . . . . .
H10D H 0.023936 1.203163 0.079618 0.158 Uiso 1 1 calc R U . . .
H10E H 0.079382 1.217481 0.035617 0.158 Uiso 1 1 calc R U . . .
H10F H 0.048607 1.272634 0.076835 0.158 Uiso 1 1 calc R U . . .
C11D C 0.2636(8) 1.2374(4) 0.0514(3) 0.108(4) Uani 1 1 d . . . . .
H11D H 0.215853 1.213168 0.020322 0.163 Uiso 1 1 calc R U . . .
H11E H 0.321704 1.221275 0.049752 0.163 Uiso 1 1 calc R U . . .
H11F H 0.264082 1.280274 0.046525 0.163 Uiso 1 1 calc R U . . .

loop_
_atom_site_aniso_label
_atom_site_aniso_U_11
_atom_site_aniso_U_22
_atom_site_aniso_U_33
_atom_site_aniso_U_23
_atom_site_aniso_U_13
_atom_site_aniso_U_12
Au2D 0.03465(7) 0.03334(9) 0.02781(7) 0.00638(6) 0.00640(5) -0.00057(6)
Au2B 0.03782(7) 0.03319(9) 0.02899(7) 0.00254(6) 0.01095(5) -0.00087(6)
Au1B 0.03492(7) 0.03923(9) 0.02868(7) 0.01209(6) 0.00766(5) 0.00123(6)
Au04 0.03548(7) 0.03424(9) 0.03013(7) 0.00488(6) 0.00452(5) 0.00088(6)
Au1C 0.03383(7) 0.03691(9) 0.02866(7) 0.01217(6) 0.00304(5) 0.00193(6)
Au1D 0.03628(7) 0.03824(9) 0.03025(7) 0.00892(6) 0.00534(5) 0.00316(6)
Au1A 0.03727(7) 0.03642(9) 0.03233(7) 0.01095(6) 0.00856(6) 0.00180(6)
Au2A 0.04927(9) 0.03263(9) 0.03815(8) 0.00279(7) 0.02033(7) -0.00260(7)
As2B 0.03260(18) 0.0344(2) 0.02855(17) 0.00579(16) 0.01024(14) 0.00119(16)
As2C 0.03581(18) 0.0316(2) 0.02455(16) 0.00528(16) 0.00512(14) 0.00300(16)
As1B 0.03801(19) 0.0325(2) 0.02912(18) 0.00468(17) 0.00681(15) -0.00054(17)
As2D 0.03602(19) 0.0334(2) 0.03115(18) 0.00413(17) 0.00985(15) 0.00214(17)
As2A 0.03754(19) 0.0313(2) 0.03615(19) 0.00480(17) 0.01147(16) 0.00203(17)
As1D 0.0404(2) 0.0321(2) 0.03032(18) 0.00252(17) 0.00399(15) 0.00276(18)
As1A 0.0539(2) 0.0302(2) 0.03071(19) 0.00335(17) 0.00453(17) 0.0014(2)
As1C 0.0494(2) 0.0303(2) 0.0350(2) 0.00566(18) -0.00136(17) 0.00020(19)
Co2C 0.0273(2) 0.0292(3) 0.0261(2) 0.0049(2) 0.0033(2) -0.0004(2)
Co1C 0.0316(3) 0.0298(3) 0.0265(3) 0.0086(2) 0.0055(2) 0.0015(2)
Co1A 0.0325(3) 0.0292(3) 0.0297(3) 0.0048(2) 0.0095(2) 0.0007(2)
Co2B 0.0305(3) 0.0302(3) 0.0271(3) 0.0057(2) 0.0068(2) -0.0009(2)
Co2A 0.0285(3) 0.0290(3) 0.0311(3) 0.0072(2) 0.0073(2) 0.0019(2)
Co1B 0.0472(3) 0.0295(3) 0.0275(3) 0.0063(3) 0.0028(2) 0.0054(3)
Co2D 0.0383(3) 0.0331(4) 0.0324(3) 0.0030(3) 0.0117(2) -0.0003(3)
Co1D 0.0618(4) 0.0319(4) 0.0286(3) 0.0028(3) -0.0011(3) 0.0094(3)
F6D 0.0389(12) 0.073(2) 0.0421(12) 0.0162(13) 0.0149(10) -0.0022(12)
F6B 0.0449(13) 0.0594(18) 0.0437(13) 0.0083(13) 0.0119(10) 0.0093(12)
F6C 0.0406(12) 0.0595(18) 0.0427(12) 0.0069(12) 0.0146(10) -0.0046(12)
F1B 0.0370(12) 0.074(2) 0.0519(14) 0.0205(14) 0.0209(11) 0.0078(12)
F9D 0.0579(15) 0.0650(19) 0.0375(12) 0.0112(13) 0.0179(11) -0.0138(14)
F1D 0.0382(12) 0.070(2) 0.0448(13) 0.0088(13) 0.0124(10) -0.0022(12)
F8D 0.0627(16) 0.0644(19) 0.0321(12) 0.0174(13) 0.0050(11) 0.0110(14)
F10D 0.0340(12) 0.080(2) 0.0439(13) 0.0141(14) 0.0085(10) -0.0101(13)
F1C 0.0435(14) 0.079(2) 0.0556(16) -0.0031(16) 0.0133(12) -0.0053(14)
F9C 0.080(2) 0.075(2) 0.0417(14) 0.0177(15) 0.0186(14) -0.0164(18)
F10A 0.0400(12) 0.082(2) 0.0428(13) 0.0177(14) 0.0102(10) -0.0044(13)
F7D 0.0351(12) 0.084(2) 0.0442(13) 0.0132(14) 0.0029(10) 0.0092(13)
F7C 0.0348(12) 0.078(2) 0.0494(14) -0.0023(15) 0.0024(10) 0.0079(13)
F2D 0.0469(15) 0.089(3) 0.0474(15) 0.0039(16) -0.0060(12) 0.0122(16)
F8C 0.0732(19) 0.067(2) 0.0350(13) 0.0131(14) -0.0047(12) 0.0148(16)
F3B 0.084(2) 0.071(2) 0.0351(13) 0.0183(14) 0.0178(13) -0.0015(17)
F5B 0.0323(12) 0.089(2) 0.0528(15) 0.0084(16) 0.0137(11) -0.0051(13)
F10C 0.0378(13) 0.084(2) 0.0507(15) 0.0120(15) 0.0119(11) -0.0122(14)
F2B 0.0491(15) 0.082(2) 0.0478(14) 0.0213(16) 0.0031(12) 0.0105(15)
F5D 0.0469(14) 0.088(2) 0.0504(15) 0.0151(16) 0.0143(12) -0.0161(15)
F1A 0.0576(16) 0.074(2) 0.0511(15) 0.0057(15) 0.0224(13) 0.0080(15)
F8A 0.093(2) 0.070(2) 0.0420(15) 0.0186(15) 0.0031(15) 0.0168(19)
F3D 0.103(3) 0.076(2) 0.0328(13) 0.0156(15) -0.0027(15) 0.010(2)
F9A 0.0676(18) 0.075(2) 0.0426(14) 0.0143(15) 0.0225(13) -0.0036(16)
F4B 0.0651(18) 0.080(2) 0.0549(16) 0.0072(16) 0.0364(14) -0.0136(17)
F4D 0.103(3) 0.088(3) 0.0428(15) 0.0193(17) 0.0271(16) -0.025(2)
F5C 0.0625(18) 0.093(3) 0.0530(16) -0.0004(17) 0.0206(14) -0.0284(18)
F10B 0.0613(17) 0.079(2) 0.0547(16) 0.0020(16) 0.0254(14) -0.0202(17)
F6A 0.0478(15) 0.064(2) 0.088(2) 0.0186(18) 0.0309(15) 0.0098(14)
F7A 0.0510(16) 0.062(2) 0.078(2) 0.0075(18) -0.0023(15) 0.0110(15)
O2C 0.0498(18) 0.055(2) 0.066(2) 0.0185(19) 0.0074(16) -0.0136(17)
O4A 0.0440(16) 0.053(2) 0.068(2) 0.0081(18) 0.0224(15) 0.0167(16)
F5A 0.072(2) 0.083(3) 0.072(2) 0.0121(19) 0.0371(17) -0.0196(19)
F7B 0.088(2) 0.075(2) 0.0427(15) 0.0090(16) -0.0030(15) 0.027(2)
F8B 0.167(5) 0.073(3) 0.0407(16) 0.0294(17) 0.028(2) 0.023(3)
F4C 0.163(5) 0.079(3) 0.0407(16) 0.0047(17) 0.032(2) -0.045(3)
F2A 0.102(3) 0.085(3) 0.0500(17) 0.0042(18) 0.0081(18) 0.024(2)
O4C 0.0471(17) 0.048(2) 0.072(2) 0.0033(18) 0.0220(16) 0.0114(16)
F2C 0.0580(19) 0.114(3) 0.069(2) -0.016(2) -0.0237(17) 0.031(2)
F3C 0.163(5) 0.077(3) 0.0365(16) 0.0095(17) -0.025(2) 0.020(3)
F9B 0.126(3) 0.070(2) 0.0619(19) 0.0093(18) 0.055(2) -0.023(2)
F3A 0.171(5) 0.079(3) 0.0434(17) 0.0215(18) 0.032(2) 0.009(3)
O2B 0.067(2) 0.043(2) 0.066(2) 0.0094(19) -0.0056(18) -0.0085(19)
F4A 0.141(4) 0.085(3) 0.074(2) 0.018(2) 0.067(3) -0.023(3)
O2D 0.078(3) 0.052(2) 0.066(2) 0.003(2) -0.014(2) -0.009(2)
O2A 0.053(2) 0.053(2) 0.105(3) 0.009(2) 0.023(2) -0.0168(19)
O3B 0.062(2) 0.045(2) 0.059(2) 0.0076(18) -0.0041(17) -0.0147(18)
O3D 0.069(2) 0.050(2) 0.064(2) -0.0011(19) 0.0032(19) -0.010(2)
C21B 0.0396(19) 0.034(2) 0.0322(17) 0.0045(16) 0.0141(15) -0.0032(16)
O1C 0.084(3) 0.060(3) 0.073(3) -0.003(2) 0.043(2) 0.014(2)
O4B 0.052(2) 0.052(2) 0.112(4) 0.018(2) 0.032(2) 0.0199(19)
C27D 0.0359(18) 0.035(2) 0.0254(15) 0.0078(15) 0.0049(13) -0.0011(15)
O3A 0.0479(19) 0.043(2) 0.096(3) 0.005(2) -0.0023(19) -0.0090(17)
C16B 0.0301(16) 0.032(2) 0.0322(17) 0.0049(15) 0.0082(13) -0.0017(15)
O4D 0.055(2) 0.051(2) 0.124(4) 0.000(3) 0.036(2) 0.011(2)
C27C 0.0353(18) 0.037(2) 0.0273(16) 0.0027(16) 0.0041(13) 0.0031(16)
C16C 0.0343(17) 0.029(2) 0.0322(17) 0.0061(15) 0.0074(14) -0.0004(15)
O1B 0.084(3) 0.052(2) 0.069(2) 0.007(2) 0.031(2) 0.022(2)
C32D 0.0346(18) 0.036(2) 0.0343(18) 0.0074(17) 0.0069(14) -0.0028(16)
C15C 0.0414(19) 0.030(2) 0.0310(17) 0.0078(15) 0.0104(15) 0.0046(16)
O3C 0.049(2) 0.056(3) 0.120(4) -0.003(3) 0.018(2) -0.0190(19)
C21D 0.0387(19) 0.034(2) 0.0289(16) 0.0052(16) 0.0042(14) -0.0023(16)
O1A 0.062(2) 0.059(3) 0.093(3) -0.006(2) 0.040(2) 0.012(2)
C27A 0.048(2) 0.033(2) 0.0353(18) 0.0053(17) 0.0157(16) 0.0012(18)
C13B 0.0303(17) 0.033(2) 0.0353(17) 0.0071(16) 0.0052(14) 0.0019(15)
C6C 0.0382(19) 0.033(2) 0.0384(19) 0.0131(17) 0.0112(15) 0.0065(16)
C16A 0.0304(17) 0.032(2) 0.0415(19) 0.0085(17) 0.0113(14) 0.0002(15)
C22D 0.0394(19) 0.041(2) 0.0340(18) 0.0051(17) 0.0078(15) 0.0036(17)
C20B 0.0320(18) 0.046(3) 0.041(2) 0.0004(19) 0.0038(15) -0.0041(17)
C15A 0.0380(19) 0.032(2) 0.043(2) 0.0140(18) 0.0094(16) 0.0013(16)
C20A 0.0316(18) 0.050(3) 0.050(2) 0.010(2) 0.0059(16) -0.0046(18)
C13C 0.0306(17) 0.039(2) 0.0332(17) 0.0078(16) 0.0061(13) 0.0066(16)
C7A 0.047(2) 0.032(2) 0.0375(19) 0.0083(17) 0.0160(16) 0.0036(17)
C15B 0.0353(18) 0.032(2) 0.0291(16) 0.0066(15) 0.0094(14) -0.0039(15)
C5A 0.044(2) 0.042(3) 0.0378(19) 0.0072(18) 0.0153(16) 0.0070(18)
C21A 0.065(3) 0.031(2) 0.047(2) 0.0022(19) 0.024(2) -0.001(2)
C27B 0.050(2) 0.030(2) 0.0357(18) 0.0024(17) 0.0151(16) 0.0003(17)
C28B 0.057(2) 0.037(2) 0.0336(19) 0.0073(18) 0.0110(17) 0.008(2)
C32C 0.0348(18) 0.044(3) 0.0367(19) 0.0034(18) 0.0075(15) -0.0032(17)
C14B 0.0347(18) 0.033(2) 0.0339(18) 0.0096(16) 0.0060(14) 0.0000(15)
C13D 0.041(2) 0.032(2) 0.0378(19) 0.0057(17) 0.0071(15) 0.0023(16)
C8B 0.049(2) 0.033(2) 0.0391(19) 0.0117(17) 0.0187(17) 0.0051(18)
C14A 0.0394(19) 0.031(2) 0.040(2) 0.0104(17) 0.0027(16) 0.0020(16)
C21C 0.046(2) 0.036(2) 0.0317(18) 0.0059(17) 0.0040(15) -0.0007(18)
C8A 0.042(2) 0.026(2) 0.044(2) 0.0100(17) 0.0125(16) 0.0009(16)
C26D 0.047(2) 0.041(2) 0.0341(19) 0.0078(18) 0.0107(16) -0.0073(19)
C2C 0.0332(17) 0.038(2) 0.0368(18) 0.0114(17) 0.0004(14) -0.0018(17)
C23D 0.046(2) 0.048(3) 0.037(2) 0.0019(19) 0.0010(17) 0.007(2)
C30C 0.052(2) 0.040(3) 0.0327(19) 0.0052(18) 0.0028(17) 0.009(2)
C14C 0.0381(19) 0.036(2) 0.0310(17) 0.0085(16) 0.0032(15) 0.0052(16)
O1D 0.096(3) 0.058(3) 0.090(3) -0.006(3) 0.037(3) 0.020(3)
C28D 0.0366(18) 0.037(2) 0.0338(18) 0.0080(16) 0.0111(15) 0.0010(16)
C24B 0.063(3) 0.039(2) 0.0330(19) 0.0085(18) 0.0176(18) -0.001(2)
C5C 0.043(2) 0.033(2) 0.0359(19) 0.0065(17) 0.0118(16) 0.0070(17)
C14D 0.065(3) 0.036(2) 0.037(2) 0.0087(18) 0.0155(19) 0.001(2)
C5B 0.0364(19) 0.031(2) 0.048(2) 0.0032(18) 0.0006(16) 0.0009(16)
C22B 0.0380(19) 0.040(2) 0.0330(18) 0.0054(17) 0.0139(15) 0.0002(17)
C16D 0.039(2) 0.034(2) 0.052(2) 0.0037(19) 0.0169(18) -0.0012(17)
C28C 0.0373(18) 0.036(2) 0.0323(17) 0.0034(16) 0.0085(15) 0.0015(16)
C7B 0.073(3) 0.036(2) 0.038(2) 0.0140(19) 0.012(2) 0.006(2)
C13A 0.0319(18) 0.026(2) 0.049(2) 0.0065(17) 0.0078(15) 0.0055(15)
C25D 0.071(3) 0.047(3) 0.033(2) 0.0089(19) 0.016(2) -0.007(2)
C20C 0.0310(18) 0.044(3) 0.051(2) 0.007(2) 0.0082(16) -0.0030(17)
C2B 0.056(3) 0.032(2) 0.038(2) 0.0043(18) -0.0055(18) 0.004(2)
C8C 0.040(2) 0.032(2) 0.048(2) 0.0171(19) 0.0099(17) 0.0037(17)
C32B 0.066(3) 0.033(2) 0.039(2) 0.0020(18) 0.020(2) -0.007(2)
C31C 0.056(2) 0.044(3) 0.0309(18) 0.0064(18) 0.0130(17) -0.003(2)
C32A 0.0397(19) 0.039(2) 0.0383(19) 0.0039(18) 0.0100(16) -0.0050(17)
C23B 0.041(2) 0.046(3) 0.0358(19) 0.0078(19) 0.0060(16) 0.0021(18)
C4C 0.0400(19) 0.036(2) 0.0361(18) 0.0048(17) 0.0070(15) -0.0019(18)
C29C 0.0330(18) 0.046(3) 0.0382(19) -0.0043(19) 0.0046(15) 0.0063(17)
C31D 0.045(2) 0.036(2) 0.0305(17) 0.0029(16) 0.0134(15) -0.0042(17)
C29D 0.0348(18) 0.043(2) 0.0343(18) 0.0050(17) 0.0059(15) 0.0059(17)
C24D 0.073(3) 0.051(3) 0.0289(19) 0.009(2) 0.0046(19) 0.008(2)
C26B 0.0344(18) 0.044(3) 0.0381(19) 0.0000(18) 0.0115(15) -0.0096(17)
C3B 0.045(2) 0.037(2) 0.0341(18) 0.0074(18) 0.0051(16) -0.0016(19)
C17B 0.0294(18) 0.054(3) 0.056(3) 0.009(2) 0.0055(17) -0.0001(18)
C6B 0.062(3) 0.025(2) 0.043(2) 0.0041(18) -0.009(2) 0.003(2)
C22A 0.071(3) 0.039(3) 0.043(2) 0.006(2) 0.022(2) 0.006(2)
C7C 0.044(2) 0.038(2) 0.041(2) 0.0148(18) 0.0122(17) 0.0051(18)
C30D 0.047(2) 0.042(2) 0.0284(17) 0.0071(17) 0.0072(15) 0.0053(18)
C6A 0.0385(19) 0.033(2) 0.0373(19) 0.0052(17) 0.0104(15) 0.0050(16)
C1C 0.052(2) 0.038(2) 0.041(2) 0.0081(19) 0.0145(18) 0.000(2)
C15D 0.058(2) 0.030(2) 0.050(2) 0.0063(19) 0.028(2) -0.0017(19)
C26C 0.063(3) 0.044(3) 0.037(2) 0.001(2) 0.0098(19) -0.008(2)
C4A 0.0373(19) 0.041(2) 0.0352(18) 0.0038(17) 0.0133(15) -0.0006(18)
C2A 0.043(2) 0.039(3) 0.051(2) 0.005(2) 0.0126(18) 0.0022(19)
C5D 0.048(2) 0.033(2) 0.051(2) 0.000(2) -0.0110(19) 0.0079(19)
C10C 0.039(2) 0.053(3) 0.047(2) 0.016(2) 0.0064(17) 0.009(2)
C11C 0.061(3) 0.057(3) 0.044(2) 0.027(2) 0.020(2) 0.015(2)
C9B 0.037(2) 0.045(3) 0.094(4) 0.014(3) 0.015(2) 0.004(2)
C3C 0.038(2) 0.037(2) 0.059(3) 0.003(2) 0.0081(18) -0.0040(19)
C28A 0.042(2) 0.035(2) 0.060(3) 0.004(2) 0.0195(19) 0.0007(18)
C31A 0.054(2) 0.045(3) 0.038(2) 0.0059(19) 0.0124(18) -0.004(2)
C17C 0.0324(19) 0.066(3) 0.059(3) 0.017(2) 0.0150(18) 0.008(2)
C19C 0.059(3) 0.049(3) 0.039(2) 0.016(2) 0.0204(19) 0.005(2)
C30A 0.064(3) 0.040(3) 0.044(2) 0.005(2) 0.007(2) 0.006(2)
C3A 0.038(2) 0.036(2) 0.052(2) 0.008(2) 0.0041(17) 0.0026(19)
C1A 0.047(2) 0.039(3) 0.048(2) 0.004(2) 0.0171(18) -0.0028(19)
C3D 0.052(2) 0.037(2) 0.039(2) 0.0046(19) 0.0088(17) 0.000(2)
C2D 0.065(3) 0.037(3) 0.040(2) 0.002(2) -0.013(2) 0.005(2)
C22C 0.046(2) 0.042(3) 0.038(2) 0.0007(19) 0.0019(17) 0.0057(19)
C20D 0.040(2) 0.056(3) 0.067(3) -0.006(3) 0.010(2) -0.001(2)
C25B 0.050(2) 0.049(3) 0.041(2) 0.000(2) 0.0241(18) -0.012(2)
C4B 0.045(2) 0.037(2) 0.053(2) 0.007(2) 0.0199(18) 0.0000(19)
C8D 0.075(3) 0.037(3) 0.039(2) 0.0063(19) 0.019(2) 0.007(2)
C17A 0.0299(19) 0.049(3) 0.076(3) 0.005(3) 0.0126(19) 0.0038(19)
C18C 0.051(2) 0.059(3) 0.036(2) 0.012(2) -0.0033(18) 0.012(2)
C12B 0.053(3) 0.066(4) 0.078(4) 0.023(3) 0.034(3) 0.006(3)
C17D 0.037(2) 0.054(3) 0.061(3) 0.006(2) -0.0036(19) -0.003(2)
C18A 0.053(2) 0.050(3) 0.048(2) 0.015(2) -0.003(2) 0.007(2)
C19B 0.047(2) 0.050(3) 0.042(2) 0.011(2) 0.0201(18) -0.002(2)
C1B 0.066(3) 0.041(3) 0.037(2) 0.0094(19) 0.0131(19) 0.010(2)
C18B 0.052(2) 0.045(3) 0.035(2) 0.0113(19) 0.0021(17) 0.004(2)
C29B 0.076(3) 0.044(3) 0.035(2) 0.008(2) 0.004(2) 0.016(3)
C7D 0.128(6) 0.036(3) 0.034(2) 0.011(2) 0.013(3) 0.011(3)
C29A 0.047(2) 0.033(2) 0.057(3) 0.003(2) -0.003(2) 0.0073(19)
C11A 0.069(3) 0.059(3) 0.043(2) 0.023(2) 0.026(2) 0.008(3)
C26A 0.075(3) 0.042(3) 0.050(3) 0.008(2) 0.032(2) -0.008(2)
C9A 0.060(3) 0.067(4) 0.055(3) 0.015(3) 0.032(2) 0.014(3)
C30B 0.114(5) 0.039(3) 0.033(2) 0.014(2) 0.023(3) 0.014(3)
C6D 0.096(4) 0.032(3) 0.048(3) 0.004(2) -0.019(3) 0.009(3)
C24C 0.108(5) 0.042(3) 0.031(2) 0.007(2) -0.003(3) 0.011(3)
C23A 0.085(4) 0.050(3) 0.038(2) 0.003(2) 0.012(2) 0.016(3)
C10A 0.044(2) 0.058(3) 0.046(2) 0.010(2) 0.0052(18) 0.012(2)
C12C 0.042(2) 0.058(3) 0.088(4) 0.036(3) 0.020(2) 0.000(2)
C4D 0.048(2) 0.042(3) 0.063(3) -0.003(2) 0.024(2) 0.000(2)
C25A 0.109(5) 0.051(3) 0.050(3) 0.011(2) 0.042(3) -0.014(3)
C12A 0.041(2) 0.054(3) 0.081(4) 0.021(3) 0.018(2) -0.003(2)
C19A 0.056(3) 0.059(3) 0.055(3) 0.028(3) 0.022(2) 0.003(2)
C9C 0.066(3) 0.073(4) 0.048(2) 0.017(3) 0.029(2) 0.021(3)
C24A 0.137(6) 0.044(3) 0.038(2) 0.012(2) 0.029(3) 0.009(4)
C23C 0.062(3) 0.048(3) 0.046(3) -0.008(2) -0.011(2) 0.018(2)
C12D 0.093(5) 0.060(4) 0.084(4) 0.008(3) 0.056(4) 0.005(3)
C9D 0.043(2) 0.051(3) 0.092(4) 0.000(3) -0.001(3) 0.008(2)
C25C 0.102(4) 0.040(3) 0.034(2) 0.002(2) 0.013(2) -0.012(3)
C1D 0.078(3) 0.040(3) 0.047(2) 0.004(2) 0.014(2) 0.006(3)
C31B 0.094(4) 0.041(3) 0.044(2) 0.006(2) 0.035(3) -0.007(3)
C19D 0.075(4) 0.070(4) 0.078(4) 0.019(3) 0.048(3) 0.000(3)
C18D 0.107(5) 0.059(4) 0.036(2) 0.013(2) 0.010(3) 0.003(3)
C10B 0.088(4) 0.042(3) 0.065(3) 0.005(3) -0.031(3) 0.012(3)
C11B 0.132(6) 0.066(4) 0.047(3) 0.027(3) 0.037(3) 0.018(4)
C10D 0.139(7) 0.055(4) 0.072(4) 0.000(3) -0.055(5) 0.030(4)
C11D 0.223(12) 0.068(5) 0.042(3) 0.024(3) 0.037(5) 0.030(6)

loop_
_atom_type_symbol
_atom_type_description
_atom_type_scat_dispersion_real
_atom_type_scat_dispersion_imag
_atom_type_scat_source
C C 0.0181 0.0091 'International Tables Vol C Tables 4.2.6.8 and 6.1.1.4'
H H 0.0000 0.0000 'International Tables Vol C Tables 4.2.6.8 and 6.1.1.4'
As As -0.9300 1.0051 'International Tables Vol C Tables 4.2.6.8 and 6.1.1.4'
Au Au -4.4197 7.2980 'International Tables Vol C Tables 4.2.6.8 and 6.1.1.4'
Co Co -2.3653 3.6143 'International Tables Vol C Tables 4.2.6.8 and 6.1.1.4'
F F 0.0727 0.0534 'International Tables Vol C Tables 4.2.6.8 and 6.1.1.4'
O O 0.0492 0.0322 'International Tables Vol C Tables 4.2.6.8 and 6.1.1.4'

loop_
_exptl_crystal_face_index_h
_exptl_crystal_face_index_k
_exptl_crystal_face_index_l
_exptl_crystal_face_perp_dist
9 0 1 0.0185
-9 -1 -1 0.0523
1 -14 0 0.1171
-5 -11 -1 0.1029
-1 14 0 0.1960
0 -2 -14 0.0413
0 0 15 0.0152
-9 1 10 0.0463
8 0 -12 0.0370

loop_
_geom_angle_atom_site_label_1
_geom_angle_atom_site_label_2
_geom_angle_atom_site_label_3
_geom_angle
_geom_angle_site_symmetry_1
_geom_angle_site_symmetry_3
_geom_angle_publ_flag
As2D Au2D As1C 162.940(13) . . ?
C27D Au2D As2D 87.22(12) . . ?
C27D Au2D As1C 79.71(12) . . ?
C27D Au2D C21D 179.17(17) . . ?
C21D Au2D As2D 93.58(12) . . ?
C21D Au2D As1C 99.54(12) . . ?
C27B Au2B C21B 179.29(17) . . ?
As2B Au1B Co2B 58.157(17) . . ?
As2B Au1B Co1B 121.158(19) . . ?
As1B Au1B As2B 177.440(15) . . ?
As1B Au1B Co2B 123.509(19) . . ?
As1B Au1B Co1B 58.029(18) . . ?
Co1B Au1B Co2B 161.30(2) . . ?
C21C Au04 C27C 176.72(17) . . ?
As2C Au1C As1C 178.175(17) . . ?
As2C Au1C Co2C 58.235(17) . . ?
As2C Au1C Co1C 122.464(18) . . ?
As1C Au1C Co2C 120.696(19) . . ?
As1C Au1C Co1C 58.013(18) . . ?
Co1C Au1C Co2C 162.385(19) . . ?
As2D Au1D Co2D 58.000(18) . . ?
As2D Au1D Co1D 120.55(2) . . ?
As1D Au1D As2D 177.570(16) . . ?
As1D Au1D Co2D 124.290(19) . . ?
As1D Au1D Co1D 57.790(19) . . ?
Co1D Au1D Co2D 156.98(2) . . ?
As2A Au1A As1A 178.991(17) . . ?
As2A Au1A Co1A 123.331(19) . . ?
As2A Au1A Co2A 57.891(18) . . ?
As1A Au1A Co1A 57.670(18) . . ?
As1A Au1A Co2A 121.231(19) . . ?
Co1A Au1A Co2A 160.694(19) . . ?
C27A Au2A As1A 80.00(13) . . ?
C21A Au2A As1A 99.87(13) . . ?
C21A Au2A C27A 179.7(2) . . ?
Au1B As2B Co2B 63.812(18) . . ?
C16B As2B Au1B 96.88(13) . . ?
C16B As2B Co2B 54.04(12) . . ?
C16B As2B C13B 83.71(16) . . ?
C13B As2B Au1B 100.18(13) . . ?
C13B As2B Co2B 53.75(12) . . ?
Au1C As2C Co2C 63.664(18) . . ?
C16C As2C Au1C 95.82(12) . . ?
C16C As2C Co2C 53.95(12) . . ?
C13C As2C Au1C 100.96(13) . . ?
C13C As2C Co2C 54.10(13) . . ?
C13C As2C C16C 84.07(16) . . ?
Co1B As1B Au1B 63.823(19) . . ?
C8B As1B Au1B 101.34(13) . . ?
C8B As1B Co1B 54.09(14) . . ?
C8B As1B C5B 83.7(2) . . ?
C5B As1B Au1B 96.11(14) . . ?
C5B As1B Co1B 53.99(14) . . ?
Au1D As2D Au2D 146.656(17) . . ?
Au1D As2D Co2D 64.18(2) . . ?
Co2D As2D Au2D 134.51(2) . . ?
C13D As2D Au2D 110.69(13) . . ?
C13D As2D Au1D 102.32(13) . . ?
C13D As2D Co2D 53.76(13) . . ?
C13D As2D C16D 83.93(19) . . ?
C16D As2D Au2D 83.86(14) . . ?
C16D As2D Au1D 95.35(14) . . ?
C16D As2D Co2D 54.41(14) . . ?
Au1A As2A Co2A 64.216(18) . . ?
C16A As2A Au1A 93.09(13) . . ?
C16A As2A Co2A 54.40(13) . . ?
C16A As2A C13A 83.61(17) . . ?
C13A As2A Au1A 104.23(13) . . ?
C13A As2A Co2A 53.53(12) . . ?
Co1D As1D Au1D 64.19(2) . . ?
C5D As1D Au1D 95.31(16) . . ?
C5D As1D Co1D 54.63(15) . . ?
C8D As1D Au1D 102.94(15) . . ?
C8D As1D Co1D 54.24(16) . . ?
C8D As1D C5D 84.3(3) . . ?
Au1A As1A Au2A 157.410(19) . . ?
Co1A As1A Au1A 64.202(19) . . ?
Co1A As1A Au2A 137.22(2) . . ?
C5A As1A Au1A 97.74(15) . . ?
C5A As1A Au2A 102.24(15) . . ?
C5A As1A Co1A 54.43(14) . . ?
C5A As1A C8A 84.00(18) . . ?
C8A As1A Au1A 100.64(13) . . ?
C8A As1A Au2A 91.90(13) . . ?
C8A As1A Co1A 54.15(13) . . ?
Au1C As1C Au2D 158.953(18) . . ?
Co1C As1C Au2D 137.82(2) . . ?
Co1C As1C Au1C 63.222(18) . . ?
C5C As1C Au2D 99.56(13) . . ?
C5C As1C Au1C 95.24(13) . . ?
C5C As1C Co1C 54.38(13) . . ?
C5C As1C C8C 83.99(18) . . ?
C8C As1C Au2D 94.89(13) . . ?
C8C As1C Au1C 101.50(13) . . ?
C8C As1C Co1C 54.14(13) . . ?
As2C Co2C Au1C 58.101(16) . . ?
C16C Co2C Au1C 87.97(10) . . ?
C16C Co2C As2C 48.23(11) . . ?
C16C Co2C C15C 39.71(15) . . ?
C16C Co2C C13C 76.00(16) . . ?
C16C Co2C C14C 69.40(16) . . ?
C15C Co2C Au1C 126.55(11) . . ?
C15C Co2C As2C 74.03(11) . . ?
C13C Co2C Au1C 92.11(11) . . ?
C13C Co2C As2C 47.94(11) . . ?
C13C Co2C C15C 69.44(16) . . ?
C13C Co2C C14C 39.96(15) . . ?
C14C Co2C Au1C 129.66(11) . . ?
C14C Co2C As2C 74.07(11) . . ?
C14C Co2C C15C 39.53(16) . . ?
C4C Co2C Au1C 86.66(13) . . ?
C4C Co2C As2C 124.73(14) . . ?
C4C Co2C C16C 94.73(18) . . ?
C4C Co2C C15C 104.00(18) . . ?
C4C Co2C C13C 170.69(18) . . ?
C4C Co2C C14C 137.55(18) . . ?
C3C Co2C Au1C 92.71(17) . . ?
C3C Co2C As2C 124.96(17) . . ?
C3C Co2C C16C 170.5(2) . . ?
C3C Co2C C15C 136.7(2) . . ?
C3C Co2C C13C 94.5(2) . . ?
C3C Co2C C14C 103.2(2) . . ?
C3C Co2C C4C 94.8(2) . . ?
As1C Co1C Au1C 58.764(17) . . ?
C6C Co1C Au1C 127.13(12) . . ?
C6C Co1C As1C 74.56(12) . . ?
C6C Co1C C7C 39.53(16) . . ?
C2C Co1C Au1C 85.67(12) . . ?
C2C Co1C As1C 124.40(14) . . ?
C2C Co1C C6C 103.20(18) . . ?
C2C Co1C C5C 94.36(19) . . ?
C2C Co1C C8C 170.1(2) . . ?
C2C Co1C C7C 137.07(18) . . ?
C5C Co1C Au1C 87.94(11) . . ?
C5C Co1C As1C 48.12(12) . . ?
C5C Co1C C6C 40.02(15) . . ?
C5C Co1C C7C 69.26(17) . . ?
C8C Co1C Au1C 93.61(12) . . ?
C8C Co1C As1C 48.24(13) . . ?
C8C Co1C C6C 69.48(16) . . ?
C8C Co1C C5C 75.80(18) . . ?
C8C Co1C C7C 39.65(17) . . ?
C7C Co1C Au1C 130.71(13) . . ?
C7C Co1C As1C 74.18(13) . . ?
C1C Co1C Au1C 94.44(15) . . ?
C1C Co1C As1C 126.26(16) . . ?
C1C Co1C C6C 135.21(19) . . ?
C1C Co1C C2C 94.9(2) . . ?
C1C Co1C C5C 170.6(2) . . ?
C1C Co1C C8C 94.9(2) . . ?
C1C Co1C C7C 102.56(19) . . ?
As1A Co1A Au1A 58.128(17) . . ?
C7A Co1A Au1A 129.37(12) . . ?
C7A Co1A As1A 74.32(12) . . ?
C7A Co1A C6A 39.53(16) . . ?
C5A Co1A Au1A 88.92(12) . . ?
C5A Co1A As1A 48.02(13) . . ?
C5A Co1A C7A 69.38(17) . . ?
C5A Co1A C6A 39.85(16) . . ?
C8A Co1A Au1A 91.65(12) . . ?
C8A Co1A As1A 48.16(12) . . ?
C8A Co1A C7A 39.74(17) . . ?
C8A Co1A C5A 75.65(18) . . ?
C8A Co1A C6A 69.20(17) . . ?
C6A Co1A Au1A 127.49(12) . . ?
C6A Co1A As1A 74.22(12) . . ?
C2A Co1A Au1A 91.71(16) . . ?
C2A Co1A As1A 127.79(16) . . ?
C2A Co1A C7A 134.0(2) . . ?
C2A Co1A C5A 95.6(2) . . ?
C2A Co1A C8A 170.6(2) . . ?
C2A Co1A C6A 101.9(2) . . ?
C2A Co1A C1A 94.9(2) . . ?
C1A Co1A Au1A 88.79(16) . . ?
C1A Co1A As1A 122.62(16) . . ?
C1A Co1A C7A 104.3(2) . . ?
C1A Co1A C5A 169.2(2) . . ?
C1A Co1A C8A 93.9(2) . . ?
C1A Co1A C6A 138.8(2) . . ?
As2B Co2B Au1B 58.032(16) . . ?
C16B Co2B Au1B 88.47(10) . . ?
C16B Co2B As2B 47.90(10) . . ?
C16B Co2B C15B 39.70(14) . . ?
C16B Co2B C14B 69.05(15) . . ?
C13B Co2B Au1B 91.56(11) . . ?
C13B Co2B As2B 48.01(11) . . ?
C13B Co2B C16B 75.65(15) . . ?
C13B Co2B C15B 69.11(16) . . ?
C13B Co2B C14B 39.66(15) . . ?
C15B Co2B Au1B 126.89(10) . . ?
C15B Co2B As2B 73.83(11) . . ?
C15B Co2B C14B 39.31(15) . . ?
C14B Co2B Au1B 128.97(11) . . ?
C14B Co2B As2B 73.81(11) . . ?
C3B Co2B Au1B 90.95(13) . . ?
C3B Co2B As2B 124.90(15) . . ?
C3B Co2B C16B 170.89(19) . . ?
C3B Co2B C13B 95.28(19) . . ?
C3B Co2B C15B 137.90(17) . . ?
C3B Co2B C14B 104.57(18) . . ?
C4B Co2B Au1B 89.17(15) . . ?
C4B Co2B As2B 126.38(16) . . ?
C4B Co2B C16B 95.78(19) . . ?
C4B Co2B C13B 171.38(19) . . ?
C4B Co2B C15B 103.71(18) . . ?
C4B Co2B C14B 136.45(19) . . ?
C4B Co2B C3B 93.3(2) . . ?
As2A Co2A Au1A 57.893(17) . . ?
C16A Co2A Au1A 84.75(11) . . ?
C16A Co2A As2A 48.00(11) . . ?
C16A Co2A C15A 39.26(16) . . ?
C16A Co2A C14A 68.56(16) . . ?
C15A Co2A Au1A 123.51(12) . . ?
C15A Co2A As2A 73.87(13) . . ?
C15A Co2A C14A 39.31(16) . . ?
C14A Co2A Au1A 130.67(13) . . ?
C14A Co2A As2A 73.78(12) . . ?
C13A Co2A Au1A 94.95(12) . . ?
C13A Co2A As2A 48.26(12) . . ?
C13A Co2A C16A 75.73(16) . . ?
C13A Co2A C15A 69.40(17) . . ?
C13A Co2A C14A 39.74(17) . . ?
C4A Co2A Au1A 85.37(13) . . ?
C4A Co2A As2A 128.23(14) . . ?
C4A Co2A C16A 98.48(18) . . ?
C4A Co2A C15A 105.55(18) . . ?
C4A Co2A C14A 137.41(18) . . ?
C4A Co2A C13A 174.13(18) . . ?
C3A Co2A Au1A 93.29(16) . . ?
C3A Co2A As2A 121.55(16) . . ?
C3A Co2A C16A 168.14(19) . . ?
C3A Co2A C15A 139.32(19) . . ?
C3A Co2A C14A 104.64(19) . . ?
C3A Co2A C13A 92.83(19) . . ?
C3A Co2A C4A 93.0(2) . . ?
As1B Co1B Au1B 58.148(17) . . ?
C8B Co1B Au1B 92.36(12) . . ?
C8B Co1B As1B 47.91(11) . . ?
C8B Co1B C7B 39.80(18) . . ?
C8B Co1B C6B 69.03(19) . . ?
C5B Co1B Au1B 88.16(13) . . ?
C5B Co1B As1B 48.24(11) . . ?
C5B Co1B C8B 75.62(17) . . ?
C5B Co1B C7B 69.4(2) . . ?
C5B Co1B C6B 39.7(2) . . ?
C7B Co1B Au1B 129.90(14) . . ?
C7B Co1B As1B 74.29(14) . . ?
C2B Co1B Au1B 85.84(14) . . ?
C2B Co1B As1B 123.37(16) . . ?
C2B Co1B C8B 169.2(2) . . ?
C2B Co1B C5B 93.7(2) . . ?
C2B Co1B C7B 137.6(2) . . ?
C2B Co1B C6B 103.6(2) . . ?
C6B Co1B Au1B 126.70(14) . . ?
C6B Co1B As1B 74.09(13) . . ?
C6B Co1B C7B 39.5(2) . . ?
C1B Co1B Au1B 93.98(15) . . ?
C1B Co1B As1B 126.14(17) . . ?
C1B Co1B C8B 95.2(2) . . ?
C1B Co1B C5B 170.7(2) . . ?
C1B Co1B C7B 102.5(2) . . ?
C1B Co1B C2B 95.5(2) . . ?
C1B Co1B C6B 135.6(2) . . ?
As2D Co2D Au1D 57.816(17) . . ?
C13D Co2D Au1D 93.03(12) . . ?
C13D Co2D As2D 48.11(11) . . ?
C13D Co2D C14D 39.96(18) . . ?
C13D Co2D C16D 75.76(17) . . ?
C13D Co2D C15D 69.15(18) . . ?
C14D Co2D Au1D 129.90(13) . . ?
C14D Co2D As2D 73.89(13) . . ?
C14D Co2D C15D 39.2(2) . . ?
C16D Co2D Au1D 86.64(13) . . ?
C16D Co2D As2D 47.99(12) . . ?
C16D Co2D C14D 68.75(19) . . ?
C16D Co2D C15D 39.06(19) . . ?
C15D Co2D Au1D 124.79(13) . . ?
C15D Co2D As2D 73.42(12) . . ?
C3D Co2D Au1D 91.85(15) . . ?
C3D Co2D As2D 123.66(16) . . ?
C3D Co2D C13D 94.7(2) . . ?
C3D Co2D C14D 105.4(2) . . ?
C3D Co2D C16D 170.3(2) . . ?
C3D Co2D C15D 139.4(2) . . ?
C3D Co2D C4D 93.6(2) . . ?
C4D Co2D Au1D 89.15(18) . . ?
C4D Co2D As2D 127.69(18) . . ?
C4D Co2D C13D 171.3(2) . . ?
C4D Co2D C14D 134.6(2) . . ?
C4D Co2D C16D 96.0(2) . . ?
C4D Co2D C15D 102.8(2) . . ?
As1D Co1D Au1D 58.017(18) . . ?
C5D Co1D Au1D 86.81(14) . . ?
C5D Co1D As1D 48.25(12) . . ?
C5D Co1D C7D 69.0(3) . . ?
C2D Co1D Au1D 87.92(15) . . ?
C2D Co1D As1D 126.28(18) . . ?
C2D Co1D C5D 94.7(2) . . ?
C2D Co1D C8D 170.4(2) . . ?
C2D Co1D C7D 135.0(3) . . ?
C2D Co1D C6D 102.1(3) . . ?
C2D Co1D C1D 94.9(3) . . ?
C8D Co1D Au1D 93.50(14) . . ?
C8D Co1D As1D 48.21(13) . . ?
C8D Co1D C5D 75.9(2) . . ?
C8D Co1D C7D 39.8(2) . . ?
C8D Co1D C6D 69.4(2) . . ?
C7D Co1D Au1D 130.27(16) . . ?
C7D Co1D As1D 74.05(15) . . ?
C6D Co1D Au1D 125.36(18) . . ?
C6D Co1D As1D 74.04(15) . . ?
C6D Co1D C5D 39.4(2) . . ?
C6D Co1D C7D 39.5(3) . . ?
C1D Co1D Au1D 92.97(18) . . ?
C1D Co1D As1D 124.18(19) . . ?
C1D Co1D C5D 170.4(3) . . ?
C1D Co1D C8D 94.5(3) . . ?
C1D Co1D C7D 104.3(3) . . ?
C1D Co1D C6D 138.1(3) . . ?
C22B C21B Au2B 124.2(3) . . ?
C22B C21B C26B 114.2(4) . . ?
C26B C21B Au2B 121.5(3) . . ?
C32D C27D Au2D 122.3(3) . . ?
C28D C27D Au2D 123.5(3) . . ?
C28D C27D C32D 114.0(3) . . ?
As2B C16B Co2B 78.06(13) . . ?
C20B C16B As2B 122.2(3) . . ?
C20B C16B Co2B 128.8(3) . . ?
C15B C16B As2B 113.4(3) . . ?
C15B C16B Co2B 71.1(2) . . ?
C15B C16B C20B 123.4(3) . . ?
C32C C27C Au04 124.6(3) . . ?
C32C C27C C28C 114.5(4) . . ?
C28C C27C Au04 120.8(3) . . ?
As2C C16C Co2C 77.83(14) . . ?
C15C C16C As2C 113.0(3) . . ?
C15C C16C Co2C 70.8(2) . . ?
C15C C16C C20C 124.6(4) . . ?
C20C C16C As2C 121.3(3) . . ?
C20C C16C Co2C 129.1(3) . . ?
F10D C32D C27D 119.4(4) . . ?
F10D C32D C31D 116.2(4) . . ?
C31D C32D C27D 124.3(4) . . ?
C16C C15C Co2C 69.5(2) . . ?
C16C C15C C19C 122.8(4) . . ?
C14C C15C Co2C 70.2(2) . . ?
C14C C15C C16C 113.8(3) . . ?
C14C C15C C19C 123.4(4) . . ?
C19C C15C Co2C 129.8(3) . . ?
C22D C21D Au2D 123.1(3) . . ?
C26D C21D Au2D 122.6(3) . . ?
C26D C21D C22D 114.2(4) . . ?
C32A C27A Au2A 120.9(3) . . ?
C28A C27A Au2A 124.2(3) . . ?
C28A C27A C32A 114.6(4) . . ?
As2B C13B Co2B 78.24(14) . . ?
C14B C13B As2B 113.4(3) . . ?
C14B C13B Co2B 71.5(2) . . ?
C14B C13B C17B 123.8(4) . . ?
C17B C13B As2B 121.8(3) . . ?
C17B C13B Co2B 127.4(3) . . ?
C5C C6C Co1C 69.8(2) . . ?
C5C C6C C10C 123.2(4) . . ?
C7C C6C Co1C 70.5(2) . . ?
C7C C6C C5C 113.3(4) . . ?
C7C C6C C10C 123.5(4) . . ?
C10C C6C Co1C 128.6(3) . . ?
As2A C16A Co2A 77.60(14) . . ?
C15A C16A As2A 113.6(3) . . ?
C15A C16A Co2A 70.9(2) . . ?
C15A C16A C20A 124.1(4) . . ?
C20A C16A As2A 121.5(3) . . ?
C20A C16A Co2A 128.4(3) . . ?
F1D C22D C21D 119.9(4) . . ?
F1D C22D C23D 116.1(4) . . ?
C23D C22D C21D 124.0(4) . . ?
C16B C20B H20J 109.5 . . ?
C16B C20B H20K 109.5 . . ?
C16B C20B H20L 109.5 . . ?
H20J C20B H20K 109.5 . . ?
H20J C20B H20L 109.5 . . ?
H20K C20B H20L 109.5 . . ?
C16A C15A Co2A 69.9(2) . . ?
C16A C15A C14A 113.6(4) . . ?
C16A C15A C19A 123.1(4) . . ?
C14A C15A Co2A 70.4(2) . . ?
C14A C15A C19A 123.3(4) . . ?
C19A C15A Co2A 130.3(4) . . ?
C16A C20A H20G 109.5 . . ?
C16A C20A H20H 109.5 . . ?
C16A C20A H20I 109.5 . . ?
H20G C20A H20H 109.5 . . ?
H20G C20A H20I 109.5 . . ?
H20H C20A H20I 109.5 . . ?
As2C C13C Co2C 77.96(14) . . ?
C14C C13C As2C 113.1(3) . . ?
C14C C13C Co2C 70.5(2) . . ?
C14C C13C C17C 124.0(4) . . ?
C17C C13C As2C 122.1(3) . . ?
C17C C13C Co2C 127.9(4) . . ?
C8A C7A Co1A 69.5(2) . . ?
C8A C7A C6A 113.6(4) . . ?
C8A C7A C11A 123.4(4) . . ?
C6A C7A Co1A 70.6(2) . . ?
C6A C7A C11A 123.0(4) . . ?
C11A C7A Co1A 129.7(3) . . ?
C16B C15B Co2B 69.2(2) . . ?
C16B C15B C19B 123.2(4) . . ?
C14B C15B Co2B 70.4(2) . . ?
C14B C15B C16B 113.5(3) . . ?
C14B C15B C19B 123.3(4) . . ?
C19B C15B Co2B 130.4(3) . . ?
As1A C5A Co1A 77.55(16) . . ?
C6A C5A As1A 113.4(3) . . ?
C6A C5A Co1A 70.7(3) . . ?
C6A C5A C9A 123.4(4) . . ?
C9A C5A As1A 122.3(3) . . ?
C9A C5A Co1A 128.9(4) . . ?
C22A C21A Au2A 122.7(4) . . ?
C26A C21A Au2A 123.3(4) . . ?
C26A C21A C22A 114.0(5) . . ?
C28B C27B Au2B 122.4(3) . . ?
C28B C27B C32B 114.8(4) . . ?
C32B C27B Au2B 122.7(4) . . ?
F6B C28B C27B 119.8(4) . . ?
F6B C28B C29B 116.5(5) . . ?
C29B C28B C27B 123.8(5) . . ?
F10C C32C C27C 119.9(4) . . ?
F10C C32C C31C 116.1(4) . . ?
C27C C32C C31C 124.0(4) . . ?
C13B C14B Co2B 68.8(2) . . ?
C13B C14B C18B 123.7(4) . . ?
C15B C14B Co2B 70.3(2) . . ?
C15B C14B C13B 113.4(3) . . ?
C15B C14B C18B 122.9(4) . . ?
C18B C14B Co2B 129.6(3) . . ?
As2D C13D Co2D 78.13(15) . . ?
C14D C13D As2D 112.8(3) . . ?
C14D C13D Co2D 71.1(3) . . ?
C14D C13D C17D 123.9(4) . . ?
C17D C13D As2D 122.4(3) . . ?
C17D C13D Co2D 127.7(3) . . ?
As1B C8B Co1B 78.00(15) . . ?
C7B C8B As1B 114.0(3) . . ?
C7B C8B Co1B 70.7(3) . . ?
C7B C8B C12B 124.0(4) . . ?
C12B C8B As1B 121.1(4) . . ?
C12B C8B Co1B 128.6(4) . . ?
C15A C14A Co2A 70.3(2) . . ?
C15A C14A C13A 113.8(4) . . ?
C15A C14A C18A 122.9(4) . . ?
C13A C14A Co2A 68.6(2) . . ?
C13A C14A C18A 123.3(4) . . ?
C18A C14A Co2A 131.6(4) . . ?
C26C C21C Au04 121.2(3) . . ?
C26C C21C C22C 113.8(4) . . ?
C22C C21C Au04 125.0(3) . . ?
As1A C8A Co1A 77.68(15) . . ?
C7A C8A As1A 113.6(3) . . ?
C7A C8A Co1A 70.8(2) . . ?
C7A C8A C12A 123.9(4) . . ?
C12A C8A As1A 121.5(4) . . ?
C12A C8A Co1A 129.3(4) . . ?
F5D C26D C21D 119.5(4) . . ?
F5D C26D C25D 116.2(4) . . ?
C25D C26D C21D 124.3(4) . . ?
O2C C2C Co1C 179.0(4) . . ?
F2D C23D C22D 121.5(5) . . ?
F2D C23D C24D 119.1(4) . . ?
C24D C23D C22D 119.5(4) . . ?
F8C C30C C31C 120.8(4) . . ?
F8C C30C C29C 120.3(4) . . ?
C31C C30C C29C 118.8(4) . . ?
C15C C14C Co2C 70.3(2) . . ?
C15C C14C C13C 113.6(3) . . ?
C15C C14C C18C 123.1(4) . . ?
C13C C14C Co2C 69.5(2) . . ?
C13C C14C C18C 123.3(4) . . ?
C18C C14C Co2C 129.4(3) . . ?
F6D C28D C27D 119.6(4) . . ?
F6D C28D C29D 116.7(4) . . ?
C27D C28D C29D 123.6(4) . . ?
F3B C24B C23B 120.1(5) . . ?
F3B C24B C25B 120.6(4) . . ?
C23B C24B C25B 119.3(4) . . ?
As1C C5C Co1C 77.49(15) . . ?
C6C C5C As1C 113.4(3) . . ?
C6C C5C Co1C 70.2(2) . . ?
C6C C5C C9C 123.8(4) . . ?
C9C C5C As1C 121.9(3) . . ?
C9C C5C Co1C 129.0(4) . . ?
C13D C14D Co2D 68.9(3) . . ?
C13D C14D C18D 123.2(5) . . ?
C15D C14D Co2D 70.5(3) . . ?
C15D C14D C13D 113.3(4) . . ?
C15D C14D C18D 123.6(5) . . ?
C18D C14D Co2D 130.0(4) . . ?
As1B C5B Co1B 77.77(16) . . ?
C6B C5B As1B 113.0(3) . . ?
C6B C5B Co1B 70.6(3) . . ?
C6B C5B C9B 125.4(5) . . ?
C9B C5B As1B 120.5(4) . . ?
C9B C5B Co1B 129.2(4) . . ?
F1B C22B C21B 119.9(4) . . ?
F1B C22B C23B 116.0(4) . . ?
C21B C22B C23B 124.1(4) . . ?
As2D C16D Co2D 77.60(15) . . ?
C15D C16D As2D 113.0(3) . . ?
C15D C16D Co2D 70.8(3) . . ?
C15D C16D C20D 124.6(4) . . ?
C20D C16D As2D 121.4(4) . . ?
C20D C16D Co2D 129.0(4) . . ?
F6C C28C C27C 120.2(4) . . ?
F6C C28C C29C 116.5(4) . . ?
C29C C28C C27C 123.4(4) . . ?
C8B C7B Co1B 69.5(3) . . ?
C8B C7B C11B 122.5(6) . . ?
C6B C7B Co1B 70.1(3) . . ?
C6B C7B C8B 112.9(4) . . ?
C6B C7B C11B 124.5(5) . . ?
C11B C7B Co1B 130.0(4) . . ?
As2A C13A Co2A 78.22(14) . . ?
C14A C13A As2A 112.9(3) . . ?
C14A C13A Co2A 71.7(2) . . ?
C14A C13A C17A 123.7(4) . . ?
C17A C13A As2A 122.4(4) . . ?
C17A C13A Co2A 127.2(3) . . ?
F4D C25D C26D 121.5(5) . . ?
F4D C25D C24D 119.3(4) . . ?
C26D C25D C24D 119.2(4) . . ?
C16C C20C H20A 109.5 . . ?
C16C C20C H20B 109.5 . . ?
C16C C20C H20C 109.5 . . ?
H20A C20C H20B 109.5 . . ?
H20A C20C H20C 109.5 . . ?
H20B C20C H20C 109.5 . . ?
O2B C2B Co1B 177.9(5) . . ?
As1C C8C Co1C 77.62(15) . . ?
C7C C8C As1C 113.3(3) . . ?
C7C C8C Co1C 70.9(3) . . ?
C7C C8C C12C 124.0(4) . . ?
C12C C8C As1C 121.5(4) . . ?
C12C C8C Co1C 130.1(4) . . ?
F10B C32B C27B 120.0(4) . . ?
F10B C32B C31B 116.4(5) . . ?
C27B C32B C31B 123.6(5) . . ?
F9C C31C C32C 121.0(4) . . ?
F9C C31C C30C 119.5(4) . . ?
C30C C31C C32C 119.5(4) . . ?
F10A C32A C27A 120.1(4) . . ?
F10A C32A C31A 116.6(4) . . ?
C31A C32A C27A 123.3(4) . . ?
F2B C23B C24B 119.4(4) . . ?
F2B C23B C22B 121.6(4) . . ?
C24B C23B C22B 119.0(4) . . ?
O4C C4C Co2C 179.5(4) . . ?
F7C C29C C30C 119.4(4) . . ?
F7C C29C C28C 120.8(4) . . ?
C30C C29C C28C 119.8(4) . . ?
F9D C31D C32D 121.7(4) . . ?
F9D C31D C30D 119.5(4) . . ?
C32D C31D C30D 118.8(4) . . ?
F7D C29D C28D 120.9(4) . . ?
F7D C29D C30D 119.4(4) . . ?
C30D C29D C28D 119.7(4) . . ?
F3D C24D C23D 120.6(5) . . ?
F3D C24D C25D 120.5(5) . . ?
C23D C24D C25D 118.9(4) . . ?
F5B C26B C21B 119.1(4) . . ?
F5B C26B C25B 116.6(4) . . ?
C25B C26B C21B 124.2(4) . . ?
O3B C3B Co2B 179.4(4) . . ?
C13B C17B H17J 109.5 . . ?
C13B C17B H17K 109.5 . . ?
C13B C17B H17L 109.5 . . ?
H17J C17B H17K 109.5 . . ?
H17J C17B H17L 109.5 . . ?
H17K C17B H17L 109.5 . . ?
C5B C6B Co1B 69.7(3) . . ?
C5B C6B C7B 114.3(4) . . ?
C5B C6B C10B 122.7(6) . . ?
C7B C6B Co1B 70.4(3) . . ?
C7B C6B C10B 123.0(6) . . ?
C10B C6B Co1B 129.5(4) . . ?
F1A C22A C21A 119.3(4) . . ?
F1A C22A C23A 117.2(5) . . ?
C23A C22A C21A 123.5(5) . . ?
C6C C7C Co1C 70.0(2) . . ?
C6C C7C C11C 122.9(4) . . ?
C8C C7C Co1C 69.4(2) . . ?
C8C C7C C6C 114.0(4) . . ?
C8C C7C C11C 123.1(4) . . ?
C11C C7C Co1C 129.7(4) . . ?
F8D C30D C31D 121.0(4) . . ?
F8D C30D C29D 119.6(4) . . ?
C29D C30D C31D 119.4(4) . . ?
C7A C6A Co1A 69.9(2) . . ?
C7A C6A C5A 113.4(4) . . ?
C7A C6A C10A 123.4(4) . . ?
C5A C6A Co1A 69.4(3) . . ?
C5A C6A C10A 123.2(4) . . ?
C10A C6A Co1A 129.4(3) . . ?
O1C C1C Co1C 179.1(5) . . ?
C14D C15D Co2D 70.3(3) . . ?
C14D C15D C19D 124.4(5) . . ?
C16D C15D Co2D 70.1(3) . . ?
C16D C15D C14D 114.6(4) . . ?
C16D C15D C19D 121.1(5) . . ?
C19D C15D Co2D 128.9(4) . . ?
F5C C26C C21C 119.4(4) . . ?
F5C C26C C25C 115.7(5) . . ?
C25C C26C C21C 125.0(5) . . ?
O4A C4A Co2A 177.2(4) . . ?
O2A C2A Co1A 179.1(5) . . ?
As1D C5D Co1D 77.12(17) . . ?
C6D C5D As1D 112.9(5) . . ?
C6D C5D Co1D 70.3(3) . . ?
C6D C5D C9D 124.8(5) . . ?
C9D C5D As1D 121.4(4) . . ?
C9D C5D Co1D 129.1(4) . . ?
C6C C10C H10A 109.5 . . ?
C6C C10C H10B 109.5 . . ?
C6C C10C H10C 109.5 . . ?
H10A C10C H10B 109.5 . . ?
H10A C10C H10C 109.5 . . ?
H10B C10C H10C 109.5 . . ?
C7C C11C H11A 109.5 . . ?
C7C C11C H11B 109.5 . . ?
C7C C11C H11C 109.5 . . ?
H11A C11C H11B 109.5 . . ?
H11A C11C H11C 109.5 . . ?
H11B C11C H11C 109.5 . . ?
C5B C9B H9BA 109.5 . . ?
C5B C9B H9BB 109.5 . . ?
C5B C9B H9BC 109.5 . . ?
H9BA C9B H9BB 109.5 . . ?
H9BA C9B H9BC 109.5 . . ?
H9BB C9B H9BC 109.5 . . ?
O3C C3C Co2C 178.7(5) . . ?
F6A C28A C27A 119.1(5) . . ?
F6A C28A C29A 116.8(5) . . ?
C29A C28A C27A 124.1(4) . . ?
F9A C31A C32A 121.0(4) . . ?
F9A C31A C30A 119.5(4) . . ?
C30A C31A C32A 119.6(5) . . ?
C13C C17C H17A 109.5 . . ?
C13C C17C H17B 109.5 . . ?
C13C C17C H17C 109.5 . . ?
H17A C17C H17B 109.5 . . ?
H17A C17C H17C 109.5 . . ?
H17B C17C H17C 109.5 . . ?
C15C C19C H19A 109.5 . . ?
C15C C19C H19B 109.5 . . ?
C15C C19C H19C 109.5 . . ?
H19A C19C H19B 109.5 . . ?
H19A C19C H19C 109.5 . . ?
H19B C19C H19C 109.5 . . ?
F8A C30A C31A 120.5(5) . . ?
F8A C30A C29A 120.2(5) . . ?
C31A C30A C29A 119.3(5) . . ?
O3A C3A Co2A 178.9(5) . . ?
O1A C1A Co1A 178.9(4) . . ?
O3D C3D Co2D 179.9(6) . . ?
O2D C2D Co1D 178.9(5) . . ?
F1C C22C C21C 119.2(4) . . ?
F1C C22C C23C 117.5(5) . . ?
C21C C22C C23C 123.2(5) . . ?
C16D C20D H20D 109.5 . . ?
C16D C20D H20E 109.5 . . ?
C16D C20D H20F 109.5 . . ?
H20D C20D H20E 109.5 . . ?
H20D C20D H20F 109.5 . . ?
H20E C20D H20F 109.5 . . ?
F4B C25B C24B 119.3(4) . . ?
F4B C25B C26B 121.6(5) . . ?
C26B C25B C24B 119.1(4) . . ?
O4B C4B Co2B 179.6(5) . . ?
As1D C8D Co1D 77.54(19) . . ?
C7D C8D As1D 112.8(5) . . ?
C7D C8D Co1D 70.8(3) . . ?
C7D C8D C12D 125.3(5) . . ?
C12D C8D As1D 121.0(4) . . ?
C12D C8D Co1D 128.2(4) . . ?
C13A C17A H17G 109.5 . . ?
C13A C17A H17H 109.5 . . ?
C13A C17A H17I 109.5 . . ?
H17G C17A H17H 109.5 . . ?
H17G C17A H17I 109.5 . . ?
H17H C17A H17I 109.5 . . ?
C14C C18C H18A 109.5 . . ?
C14C C18C H18B 109.5 . . ?
C14C C18C H18C 109.5 . . ?
H18A C18C H18B 109.5 . . ?
H18A C18C H18C 109.5 . . ?
H18B C18C H18C 109.5 . . ?
C8B C12B H12J 109.5 . . ?
C8B C12B H12K 109.5 . . ?
C8B C12B H12L 109.5 . . ?
H12J C12B H12K 109.5 . . ?
H12J C12B H12L 109.5 . . ?
H12K C12B H12L 109.5 . . ?
C13D C17D H17D 109.5 . . ?
C13D C17D H17E 109.5 . . ?
C13D C17D H17F 109.5 . . ?
H17D C17D H17E 109.5 . . ?
H17D C17D H17F 109.5 . . ?
H17E C17D H17F 109.5 . . ?
C14A C18A H18G 109.5 . . ?
C14A C18A H18H 109.5 . . ?
C14A C18A H18I 109.5 . . ?
H18G C18A H18H 109.5 . . ?
H18G C18A H18I 109.5 . . ?
H18H C18A H18I 109.5 . . ?
C15B C19B H19J 109.5 . . ?
C15B C19B H19K 109.5 . . ?
C15B C19B H19L 109.5 . . ?
H19J C19B H19K 109.5 . . ?
H19J C19B H19L 109.5 . . ?
H19K C19B H19L 109.5 . . ?
O1B C1B Co1B 179.1(5) . . ?
C14B C18B H18J 109.5 . . ?
C14B C18B H18K 109.5 . . ?
C14B C18B H18L 109.5 . . ?
H18J C18B H18K 109.5 . . ?
H18J C18B H18L 109.5 . . ?
H18K C18B H18L 109.5 . . ?
F7B C29B C28B 120.9(5) . . ?
F7B C29B C30B 120.0(5) . . ?
C28B C29B C30B 119.1(5) . . ?
C8D C7D Co1D 69.4(3) . . ?
C8D C7D C11D 122.0(8) . . ?
C6D C7D Co1D 70.0(3) . . ?
C6D C7D C8D 113.6(5) . . ?
C6D C7D C11D 124.4(7) . . ?
C11D C7D Co1D 129.8(5) . . ?
F7A C29A C28A 122.1(5) . . ?
F7A C29A C30A 118.7(5) . . ?
C28A C29A C30A 119.2(5) . . ?
C7A C11A H11G 109.5 . . ?
C7A C11A H11H 109.5 . . ?
C7A C11A H11I 109.5 . . ?
H11G C11A H11H 109.5 . . ?
H11G C11A H11I 109.5 . . ?
H11H C11A H11I 109.5 . . ?
F5A C26A C21A 119.3(5) . . ?
F5A C26A C25A 116.5(5) . . ?
C25A C26A C21A 124.2(6) . . ?
C5A C9A H9AA 109.5 . . ?
C5A C9A H9AB 109.5 . . ?
C5A C9A H9AC 109.5 . . ?
H9AA C9A H9AB 109.5 . . ?
H9AA C9A H9AC 109.5 . . ?
H9AB C9A H9AC 109.5 . . ?
F8B C30B C29B 119.7(6) . . ?
F8B C30B C31B 120.2(6) . . ?
C31B C30B C29B 120.0(5) . . ?
C5D C6D Co1D 70.3(3) . . ?
C5D C6D C7D 114.2(5) . . ?
C5D C6D C10D 121.6(8) . . ?
C7D C6D Co1D 70.5(3) . . ?
C7D C6D C10D 124.1(7) . . ?
C10D C6D Co1D 129.1(4) . . ?
F3C C24C C23C 119.7(7) . . ?
F3C C24C C25C 121.0(7) . . ?
C25C C24C C23C 119.3(5) . . ?
F2A C23A C22A 120.0(6) . . ?
F2A C23A C24A 120.5(5) . . ?
C24A C23A C22A 119.5(6) . . ?
C6A C10A H10G 109.5 . . ?
C6A C10A H10H 109.5 . . ?
C6A C10A H10I 109.5 . . ?
H10G C10A H10H 109.5 . . ?
H10G C10A H10I 109.5 . . ?
H10H C10A H10I 109.5 . . ?
C8C C12C H12A 109.5 . . ?
C8C C12C H12B 109.5 . . ?
C8C C12C H12C 109.5 . . ?
H12A C12C H12B 109.5 . . ?
H12A C12C H12C 109.5 . . ?
H12B C12C H12C 109.5 . . ?
O4D C4D Co2D 178.4(6) . . ?
F4A C25A C26A 120.9(7) . . ?
F4A C25A C24A 119.3(6) . . ?
C24A C25A C26A 119.8(6) . . ?
C8A C12A H12G 109.5 . . ?
C8A C12A H12H 109.5 . . ?
C8A C12A H12I 109.5 . . ?
H12G C12A H12H 109.5 . . ?
H12G C12A H12I 109.5 . . ?
H12H C12A H12I 109.5 . . ?
C15A C19A H19G 109.5 . . ?
C15A C19A H19H 109.5 . . ?
C15A C19A H19I 109.5 . . ?
H19G C19A H19H 109.5 . . ?
H19G C19A H19I 109.5 . . ?
H19H C19A H19I 109.5 . . ?
C5C C9C H9CA 109.5 . . ?
C5C C9C H9CB 109.5 . . ?
C5C C9C H9CC 109.5 . . ?
H9CA C9C H9CB 109.5 . . ?
H9CA C9C H9CC 109.5 . . ?
H9CB C9C H9CC 109.5 . . ?
F3A C24A C23A 119.8(7) . . ?
F3A C24A C25A 121.3(7) . . ?
C25A C24A C23A 119.0(5) . . ?
F2C C23C C22C 119.8(6) . . ?
F2C C23C C24C 120.5(5) . . ?
C24C C23C C22C 119.7(5) . . ?
C8D C12D H12D 109.5 . . ?
C8D C12D H12E 109.5 . . ?
C8D C12D H12F 109.5 . . ?
H12D C12D H12E 109.5 . . ?
H12D C12D H12F 109.5 . . ?
H12E C12D H12F 109.5 . . ?
C5D C9D H9DA 109.5 . . ?
C5D C9D H9DB 109.5 . . ?
C5D C9D H9DC 109.5 . . ?
H9DA C9D H9DB 109.5 . . ?
H9DA C9D H9DC 109.5 . . ?
H9DB C9D H9DC 109.5 . . ?
F4C C25C C26C 121.2(6) . . ?
F4C C25C C24C 119.7(5) . . ?
C24C C25C C26C 119.0(6) . . ?
O1D C1D Co1D 179.4(6) . . ?
F9B C31B C32B 120.6(6) . . ?
F9B C31B C30B 120.7(5) . . ?
C30B C31B C32B 118.7(5) . . ?
C15D C19D H19D 109.5 . . ?
C15D C19D H19E 109.5 . . ?
C15D C19D H19F 109.5 . . ?
H19D C19D H19E 109.5 . . ?
H19D C19D H19F 109.5 . . ?
H19E C19D H19F 109.5 . . ?
C14D C18D H18D 109.5 . . ?
C14D C18D H18E 109.5 . . ?
C14D C18D H18F 109.5 . . ?
H18D C18D H18E 109.5 . . ?
H18D C18D H18F 109.5 . . ?
H18E C18D H18F 109.5 . . ?
C6B C10B H10J 109.5 . . ?
C6B C10B H10K 109.5 . . ?
C6B C10B H10L 109.5 . . ?
H10J C10B H10K 109.5 . . ?
H10J C10B H10L 109.5 . . ?
H10K C10B H10L 109.5 . . ?
C7B C11B H11J 109.5 . . ?
C7B C11B H11K 109.5 . . ?
C7B C11B H11L 109.5 . . ?
H11J C11B H11K 109.5 . . ?
H11J C11B H11L 109.5 . . ?
H11K C11B H11L 109.5 . . ?
C6D C10D H10D 109.5 . . ?
C6D C10D H10E 109.5 . . ?
C6D C10D H10F 109.5 . . ?
H10D C10D H10E 109.5 . . ?
H10D C10D H10F 109.5 . . ?
H10E C10D H10F 109.5 . . ?
C7D C11D H11D 109.5 . . ?
C7D C11D H11E 109.5 . . ?
C7D C11D H11F 109.5 . . ?
H11D C11D H11E 109.5 . . ?
H11D C11D H11F 109.5 . . ?
H11E C11D H11F 109.5 . . ?

loop_
_geom_bond_atom_site_label_1
_geom_bond_atom_site_label_2
_geom_bond_distance
_geom_bond_site_symmetry_2
_geom_bond_publ_flag
Au2D As2D 3.1069(5) . ?
Au2D As1C 3.1132(5) . ?
Au2D C27D 2.043(3) . ?
Au2D C21D 2.046(4) . ?
Au2B C21B 2.052(4) . ?
Au2B C27B 2.050(4) . ?
Au1B As2B 2.5201(5) . ?
Au1B As1B 2.5192(5) . ?
Au1B Co2B 2.6656(6) . ?
Au1B Co1B 2.6616(6) . ?
Au04 C27C 2.053(4) . ?
Au04 C21C 2.044(4) . ?
Au1C As2C 2.5187(5) . ?
Au1C As1C 2.5316(5) . ?
Au1C Co2C 2.6588(6) . ?
Au1C Co1C 2.6432(6) . ?
Au1D As2D 2.5185(5) . ?
Au1D As1D 2.5154(5) . ?
Au1D Co2D 2.6788(7) . ?
Au1D Co1D 2.6698(7) . ?
Au1A As2A 2.5206(5) . ?
Au1A As1A 2.5213(5) . ?
Au1A Co1A 2.6730(6) . ?
Au1A Co2A 2.6794(6) . ?
Au2A As1A 3.0746(5) . ?
Au2A C27A 2.062(4) . ?
Au2A C21A 2.033(5) . ?
As2B Co2B 2.5235(8) . ?
As2B C16B 1.914(4) . ?
As2B C13B 1.916(4) . ?
As2C Co2C 2.5224(7) . ?
As2C C16C 1.924(4) . ?
As2C C13C 1.915(4) . ?
As1B Co1B 2.5160(8) . ?
As1B C8B 1.909(4) . ?
As1B C5B 1.920(4) . ?
As2D Co2D 2.5236(8) . ?
As2D C13D 1.920(4) . ?
As2D C16D 1.920(4) . ?
As2A Co2A 2.5205(8) . ?
As2A C16A 1.918(4) . ?
As2A C13A 1.921(4) . ?
As1D Co1D 2.5092(8) . ?
As1D C5D 1.920(4) . ?
As1D C8D 1.916(5) . ?
As1A Co1A 2.5087(8) . ?
As1A C5A 1.910(4) . ?
As1A C8A 1.913(4) . ?
As1C Co1C 2.5112(8) . ?
As1C C5C 1.915(4) . ?
As1C C8C 1.918(5) . ?
Co2C C16C 2.086(4) . ?
Co2C C15C 2.104(4) . ?
Co2C C13C 2.089(4) . ?
Co2C C14C 2.103(4) . ?
Co2C C4C 1.774(5) . ?
Co2C C3C 1.755(5) . ?
Co1C C6C 2.097(4) . ?
Co1C C2C 1.764(4) . ?
Co1C C5C 2.091(4) . ?
Co1C C8C 2.084(4) . ?
Co1C C7C 2.103(4) . ?
Co1C C1C 1.761(5) . ?
Co1A C7A 2.098(4) . ?
Co1A C5A 2.090(5) . ?
Co1A C8A 2.081(4) . ?
Co1A C6A 2.107(4) . ?
Co1A C2A 1.757(5) . ?
Co1A C1A 1.761(5) . ?
Co2B C16B 2.088(4) . ?
Co2B C13B 2.079(4) . ?
Co2B C15B 2.112(4) . ?
Co2B C14B 2.114(4) . ?
Co2B C3B 1.768(4) . ?
Co2B C4B 1.767(5) . ?
Co2A C16A 2.098(4) . ?
Co2A C15A 2.111(4) . ?
Co2A C14A 2.112(4) . ?
Co2A C13A 2.070(4) . ?
Co2A C4A 1.773(4) . ?
Co2A C3A 1.762(5) . ?
Co1B C8B 2.083(5) . ?
Co1B C5B 2.082(5) . ?
Co1B C7B 2.100(5) . ?
Co1B C2B 1.777(5) . ?
Co1B C6B 2.095(5) . ?
Co1B C1B 1.769(5) . ?
Co2D C13D 2.080(4) . ?
Co2D C14D 2.108(5) . ?
Co2D C16D 2.101(5) . ?
Co2D C15D 2.111(4) . ?
Co2D C3D 1.766(5) . ?
Co2D C4D 1.775(5) . ?
Co1D C5D 2.099(5) . ?
Co1D C2D 1.770(6) . ?
Co1D C8D 2.085(6) . ?
Co1D C7D 2.105(6) . ?
Co1D C6D 2.098(5) . ?
Co1D C1D 1.772(6) . ?
F6D C28D 1.351(5) . ?
F6B C28B 1.359(6) . ?
F6C C28C 1.351(5) . ?
F1B C22B 1.358(5) . ?
F9D C31D 1.347(5) . ?
F1D C22D 1.354(5) . ?
F8D C30D 1.349(5) . ?
F10D C32D 1.352(5) . ?
F1C C22C 1.352(6) . ?
F9C C31C 1.348(5) . ?
F10A C32A 1.360(5) . ?
F7D C29D 1.347(5) . ?
F7C C29C 1.349(5) . ?
F2D C23D 1.354(6) . ?
F8C C30C 1.339(5) . ?
F3B C24B 1.342(5) . ?
F5B C26B 1.365(5) . ?
F10C C32C 1.359(5) . ?
F2B C23B 1.343(5) . ?
F5D C26D 1.362(5) . ?
F1A C22A 1.356(6) . ?
F8A C30A 1.341(6) . ?
F3D C24D 1.339(5) . ?
F9A C31A 1.353(6) . ?
F4B C25B 1.350(5) . ?
F4D C25D 1.340(6) . ?
F5C C26C 1.363(7) . ?
F10B C32B 1.361(6) . ?
F6A C28A 1.355(6) . ?
F7A C29A 1.344(6) . ?
O2C C2C 1.137(6) . ?
O4A C4A 1.135(6) . ?
F5A C26A 1.357(7) . ?
F7B C29B 1.347(7) . ?
F8B C30B 1.345(6) . ?
F4C C25C 1.353(7) . ?
F2A C23A 1.355(8) . ?
O4C C4C 1.128(6) . ?
F2C C23C 1.350(7) . ?
F3C C24C 1.342(6) . ?
F9B C31B 1.347(6) . ?
F3A C24A 1.344(6) . ?
O2B C2B 1.134(7) . ?
F4A C25A 1.356(7) . ?
O2D C2D 1.135(7) . ?
O2A C2A 1.149(6) . ?
O3B C3B 1.138(6) . ?
O3D C3D 1.137(6) . ?
C21B C22B 1.371(6) . ?
C21B C26B 1.387(5) . ?
O1C C1C 1.143(6) . ?
O4B C4B 1.147(6) . ?
C27D C32D 1.395(5) . ?
C27D C28D 1.381(6) . ?
O3A C3A 1.136(6) . ?
C16B C20B 1.505(5) . ?
C16B C15B 1.426(5) . ?
O4D C4D 1.131(7) . ?
C27C C32C 1.378(6) . ?
C27C C28C 1.386(6) . ?
C16C C15C 1.423(5) . ?
C16C C20C 1.498(5) . ?
O1B C1B 1.133(7) . ?
C32D C31D 1.377(6) . ?
C15C C14C 1.423(6) . ?
C15C C19C 1.504(5) . ?
O3C C3C 1.145(6) . ?
C21D C22D 1.381(6) . ?
C21D C26D 1.379(6) . ?
O1A C1A 1.142(6) . ?
C27A C32A 1.381(6) . ?
C27A C28A 1.376(7) . ?
C13B C14B 1.422(5) . ?
C13B C17B 1.505(5) . ?
C6C C5C 1.433(6) . ?
C6C C7C 1.420(6) . ?
C6C C10C 1.502(6) . ?
C16A C15A 1.414(6) . ?
C16A C20A 1.508(5) . ?
C22D C23D 1.379(6) . ?
C20B H20J 0.9600 . ?
C20B H20K 0.9600 . ?
C20B H20L 0.9600 . ?
C15A C14A 1.421(6) . ?
C15A C19A 1.499(6) . ?
C20A H20G 0.9600 . ?
C20A H20H 0.9600 . ?
C20A H20I 0.9600 . ?
C13C C14C 1.432(5) . ?
C13C C17C 1.502(5) . ?
C7A C8A 1.421(6) . ?
C7A C6A 1.422(6) . ?
C7A C11A 1.514(5) . ?
C15B C14B 1.422(5) . ?
C15B C19B 1.499(5) . ?
C5A C6A 1.430(6) . ?
C5A C9A 1.498(6) . ?
C21A C22A 1.393(8) . ?
C21A C26A 1.381(7) . ?
C27B C28B 1.381(7) . ?
C27B C32B 1.385(6) . ?
C28B C29B 1.375(6) . ?
C32C C31C 1.381(6) . ?
C14B C18B 1.506(5) . ?
C13D C14D 1.431(6) . ?
C13D C17D 1.499(6) . ?
C8B C7B 1.424(7) . ?
C8B C12B 1.513(6) . ?
C14A C13A 1.422(6) . ?
C14A C18A 1.503(6) . ?
C21C C26C 1.384(7) . ?
C21C C22C 1.384(6) . ?
C8A C12A 1.503(6) . ?
C26D C25D 1.378(6) . ?
C23D C24D 1.377(8) . ?
C30C C31C 1.375(7) . ?
C30C C29C 1.377(7) . ?
C14C C18C 1.502(5) . ?
O1D C1D 1.125(7) . ?
C28D C29D 1.385(6) . ?
C24B C23B 1.375(7) . ?
C24B C25B 1.381(7) . ?
C5C C9C 1.494(6) . ?
C14D C15D 1.416(7) . ?
C14D C18D 1.507(6) . ?
C5B C6B 1.417(7) . ?
C5B C9B 1.501(7) . ?
C22B C23B 1.382(6) . ?
C16D C15D 1.408(7) . ?
C16D C20D 1.507(6) . ?
C28C C29C 1.383(6) . ?
C7B C6B 1.417(8) . ?
C7B C11B 1.501(7) . ?
C13A C17A 1.509(5) . ?
C25D C24D 1.385(8) . ?
C20C H20A 0.9600 . ?
C20C H20B 0.9600 . ?
C20C H20C 0.9600 . ?
C8C C7C 1.420(6) . ?
C8C C12C 1.499(6) . ?
C32B C31B 1.387(7) . ?
C32A C31A 1.381(6) . ?
C31D C30D 1.381(6) . ?
C29D C30D 1.372(6) . ?
C26B C25B 1.367(7) . ?
C17B H17J 0.9600 . ?
C17B H17K 0.9600 . ?
C17B H17L 0.9600 . ?
C6B C10B 1.504(6) . ?
C22A C23A 1.382(7) . ?
C7C C11C 1.500(6) . ?
C6A C10A 1.497(6) . ?
C15D C19D 1.511(6) . ?
C26C C25C 1.369(7) . ?
C5D C6D 1.414(9) . ?
C5D C9D 1.495(9) . ?
C10C H10A 0.9600 . ?
C10C H10B 0.9600 . ?
C10C H10C 0.9600 . ?
C11C H11A 0.9600 . ?
C11C H11B 0.9600 . ?
C11C H11C 0.9600 . ?
C9B H9BA 0.9600 . ?
C9B H9BB 0.9600 . ?
C9B H9BC 0.9600 . ?
C28A C29A 1.373(8) . ?
C31A C30A 1.370(8) . ?
C17C H17A 0.9600 . ?
C17C H17B 0.9600 . ?
C17C H17C 0.9600 . ?
C19C H19A 0.9600 . ?
C19C H19B 0.9600 . ?
C19C H19C 0.9600 . ?
C30A C29A 1.375(8) . ?
C22C C23C 1.388(7) . ?
C20D H20D 0.9600 . ?
C20D H20E 0.9600 . ?
C20D H20F 0.9600 . ?
C8D C7D 1.426(8) . ?
C8D C12D 1.502(9) . ?
C17A H17G 0.9600 . ?
C17A H17H 0.9600 . ?
C17A H17I 0.9600 . ?
C18C H18A 0.9600 . ?
C18C H18B 0.9600 . ?
C18C H18C 0.9600 . ?
C12B H12J 0.9600 . ?
C12B H12K 0.9600 . ?
C12B H12L 0.9600 . ?
C17D H17D 0.9600 . ?
C17D H17E 0.9600 . ?
C17D H17F 0.9600 . ?
C18A H18G 0.9600 . ?
C18A H18H 0.9600 . ?
C18A H18I 0.9600 . ?
C19B H19J 0.9600 . ?
C19B H19K 0.9600 . ?
C19B H19L 0.9600 . ?
C18B H18J 0.9600 . ?
C18B H18K 0.9600 . ?
C18B H18L 0.9600 . ?
C29B C30B 1.378(9) . ?
C7D C6D 1.422(11) . ?
C7D C11D 1.511(8) . ?
C11A H11G 0.9600 . ?
C11A H11H 0.9600 . ?
C11A H11I 0.9600 . ?
C26A C25A 1.375(8) . ?
C9A H9AA 0.9600 . ?
C9A H9AB 0.9600 . ?
C9A H9AC 0.9600 . ?
C30B C31B 1.374(10) . ?
C6D C10D 1.511(8) . ?
C24C C23C 1.372(10) . ?
C24C C25C 1.368(10) . ?
C23A C24A 1.380(10) . ?
C10A H10G 0.9600 . ?
C10A H10H 0.9600 . ?
C10A H10I 0.9600 . ?
C12C H12A 0.9600 . ?
C12C H12B 0.9600 . ?
C12C H12C 0.9600 . ?
C25A C24A 1.369(11) . ?
C12A H12G 0.9600 . ?
C12A H12H 0.9600 . ?
C12A H12I 0.9600 . ?
C19A H19G 0.9600 . ?
C19A H19H 0.9600 . ?
C19A H19I 0.9600 . ?
C9C H9CA 0.9600 . ?
C9C H9CB 0.9600 . ?
C9C H9CC 0.9600 . ?
C12D H12D 0.9600 . ?
C12D H12E 0.9600 . ?
C12D H12F 0.9600 . ?
C9D H9DA 0.9600 . ?
C9D H9DB 0.9600 . ?
C9D H9DC 0.9600 . ?
C19D H19D 0.9600 . ?
C19D H19E 0.9600 . ?
C19D H19F 0.9600 . ?
C18D H18D 0.9600 . ?
C18D H18E 0.9600 . ?
C18D H18F 0.9600 . ?
C10B H10J 0.9600 . ?
C10B H10K 0.9600 . ?
C10B H10L 0.9600 . ?
C11B H11J 0.9600 . ?
C11B H11K 0.9600 . ?
C11B H11L 0.9600 . ?
C10D H10D 0.9600 . ?
C10D H10E 0.9600 . ?
C10D H10F 0.9600 . ?
C11D H11D 0.9600 . ?
C11D H11E 0.9600 . ?
C11D H11F 0.9600 . ?

loop_
_geom_torsion_atom_site_label_1
_geom_torsion_atom_site_label_2
_geom_torsion_atom_site_label_3
_geom_torsion_atom_site_label_4
_geom_torsion
_geom_torsion_site_symmetry_1
_geom_torsion_site_symmetry_2
_geom_torsion_site_symmetry_3
_geom_torsion_site_symmetry_4
_geom_torsion_publ_flag
Au2D C27D C32D F10D -3.7(6) . . . . ?
Au2D C27D C32D C31D 173.6(4) . . . . ?
Au2D C27D C28D F6D 4.6(6) . . . . ?
Au2D C27D C28D C29D -174.0(4) . . . . ?
Au2D C21D C22D F1D -1.0(6) . . . . ?
Au2D C21D C22D C23D 178.9(4) . . . . ?
Au2D C21D C26D F5D 1.2(7) . . . . ?
Au2D C21D C26D C25D -178.2(4) . . . . ?
Au2B C21B C22B F1B -4.7(6) . . . . ?
Au2B C21B C22B C23B 175.2(4) . . . . ?
Au2B C21B C26B F5B 5.3(6) . . . . ?
Au2B C21B C26B C25B -174.8(4) . . . . ?
Au2B C27B C28B F6B 3.4(6) . . . . ?
Au2B C27B C28B C29B -175.8(4) . . . . ?
Au2B C27B C32B F10B -4.4(7) . . . . ?
Au2B C27B C32B C31B 175.0(4) . . . . ?
Au04 C27C C32C F10C -2.8(7) . . . . ?
Au04 C27C C32C C31C 175.3(4) . . . . ?
Au04 C27C C28C F6C 2.7(6) . . . . ?
Au04 C27C C28C C29C -177.1(4) . . . . ?
Au04 C21C C26C F5C 1.5(7) . . . . ?
Au04 C21C C26C C25C -179.8(4) . . . . ?
Au04 C21C C22C F1C 0.1(7) . . . . ?
Au04 C21C C22C C23C -179.1(4) . . . . ?
Au2A C27A C32A F10A -6.8(6) . . . . ?
Au2A C27A C32A C31A 172.7(4) . . . . ?
Au2A C27A C28A F6A 5.9(7) . . . . ?
Au2A C27A C28A C29A -173.9(4) . . . . ?
Au2A C21A C22A F1A -4.1(7) . . . . ?
Au2A C21A C22A C23A 175.3(4) . . . . ?
Au2A C21A C26A F5A 3.7(7) . . . . ?
Au2A C21A C26A C25A -175.0(5) . . . . ?
As2B C16B C15B Co2B 67.3(2) . . . . ?
As2B C16B C15B C14B 11.1(5) . . . . ?
As2B C16B C15B C19B -167.2(4) . . . . ?
As2B C13B C14B Co2B -67.7(2) . . . . ?
As2B C13B C14B C15B -11.9(5) . . . . ?
As2B C13B C14B C18B 168.0(4) . . . . ?
As2C C16C C15C Co2C 67.0(2) . . . . ?
As2C C16C C15C C14C 11.2(5) . . . . ?
As2C C16C C15C C19C -168.1(4) . . . . ?
As2C C13C C14C Co2C -66.9(2) . . . . ?
As2C C13C C14C C15C -10.7(5) . . . . ?
As2C C13C C14C C18C 168.6(4) . . . . ?
As1B C8B C7B Co1B -66.6(3) . . . . ?
As1B C8B C7B C6B -10.2(6) . . . . ?
As1B C8B C7B C11B 168.2(4) . . . . ?
As1B C5B C6B Co1B 66.8(2) . . . . ?
As1B C5B C6B C7B 10.8(6) . . . . ?
As1B C5B C6B C10B -168.5(4) . . . . ?
As2D C13D C14D Co2D -67.7(2) . . . . ?
As2D C13D C14D C15D -11.4(5) . . . . ?
As2D C13D C14D C18D 167.5(4) . . . . ?
As2D C16D C15D Co2D 66.8(3) . . . . ?
As2D C16D C15D C14D 10.8(6) . . . . ?
As2D C16D C15D C19D -169.1(4) . . . . ?
As2A C16A C15A Co2A 66.4(2) . . . . ?
As2A C16A C15A C14A 9.8(5) . . . . ?
As2A C16A C15A C19A -167.8(4) . . . . ?
As1D C5D C6D Co1D 65.9(3) . . . . ?
As1D C5D C6D C7D 9.3(6) . . . . ?
As1D C5D C6D C10D -169.6(5) . . . . ?
As1D C8D C7D Co1D -66.8(3) . . . . ?
As1D C8D C7D C6D -11.1(6) . . . . ?
As1D C8D C7D C11D 168.4(5) . . . . ?
As1A C5A C6A Co1A 66.4(2) . . . . ?
As1A C5A C6A C7A 10.6(5) . . . . ?
As1A C5A C6A C10A -169.2(4) . . . . ?
As1C C8C C7C Co1C -66.7(2) . . . . ?
As1C C8C C7C C6C -11.2(5) . . . . ?
As1C C8C C7C C11C 168.6(4) . . . . ?
Co2C C16C C15C C14C -55.8(3) . . . . ?
Co2C C16C C15C C19C 124.8(4) . . . . ?
Co2C C15C C14C C13C -55.8(3) . . . . ?
Co2C C15C C14C C18C 124.9(5) . . . . ?
Co2C C13C C14C C15C 56.3(3) . . . . ?
Co2C C13C C14C C18C -124.4(5) . . . . ?
Co1C C6C C5C As1C 66.0(2) . . . . ?
Co1C C6C C5C C9C -124.3(5) . . . . ?
Co1C C6C C7C C8C -55.2(4) . . . . ?
Co1C C6C C7C C11C 125.0(5) . . . . ?
Co1C C8C C7C C6C 55.4(4) . . . . ?
Co1C C8C C7C C11C -124.7(5) . . . . ?
Co1A C7A C8A As1A -66.5(2) . . . . ?
Co1A C7A C8A C12A 125.0(5) . . . . ?
Co1A C7A C6A C5A 55.6(4) . . . . ?
Co1A C7A C6A C10A -124.6(5) . . . . ?
Co1A C5A C6A C7A -55.8(4) . . . . ?
Co1A C5A C6A C10A 124.4(5) . . . . ?
Co2B C16B C15B C14B -56.2(3) . . . . ?
Co2B C16B C15B C19B 125.5(4) . . . . ?
Co2B C13B C14B C15B 55.8(3) . . . . ?
Co2B C13B C14B C18B -124.3(4) . . . . ?
Co2B C15B C14B C13B -55.0(3) . . . . ?
Co2B C15B C14B C18B 125.1(4) . . . . ?
Co2A C16A C15A C14A -56.6(3) . . . . ?
Co2A C16A C15A C19A 125.7(5) . . . . ?
Co2A C15A C14A C13A -54.4(3) . . . . ?
Co2A C15A C14A C18A 127.4(5) . . . . ?
Co2A C14A C13A As2A -68.1(2) . . . . ?
Co2A C14A C13A C17A 123.0(5) . . . . ?
Co1B C8B C7B C6B 56.4(4) . . . . ?
Co1B C8B C7B C11B -125.2(5) . . . . ?
Co1B C5B C6B C7B -56.0(4) . . . . ?
Co1B C5B C6B C10B 124.6(5) . . . . ?
Co1B C7B C6B C5B 55.6(4) . . . . ?
Co1B C7B C6B C10B -125.0(5) . . . . ?
Co2D C13D C14D C15D 56.3(4) . . . . ?
Co2D C13D C14D C18D -124.8(5) . . . . ?
Co2D C14D C15D C16D 55.9(4) . . . . ?
Co2D C14D C15D C19D -124.3(5) . . . . ?
Co2D C16D C15D C14D -55.9(4) . . . . ?
Co2D C16D C15D C19D 124.2(5) . . . . ?
Co1D C5D C6D C7D -56.6(4) . . . . ?
Co1D C5D C6D C10D 124.5(6) . . . . ?
Co1D C8D C7D C6D 55.7(4) . . . . ?
Co1D C8D C7D C11D -124.9(6) . . . . ?
Co1D C7D C6D C5D 56.5(4) . . . . ?
Co1D C7D C6D C10D -124.6(6) . . . . ?
F6D C28D C29D F7D 1.2(7) . . . . ?
F6D C28D C29D C30D -179.0(4) . . . . ?
F6B C28B C29B F7B 0.4(8) . . . . ?
F6B C28B C29B C30B -178.2(5) . . . . ?
F6C C28C C29C F7C 0.0(7) . . . . ?
F6C C28C C29C C30C -178.4(4) . . . . ?
F1B C22B C23B F2B 0.0(7) . . . . ?
F1B C22B C23B C24B -179.9(4) . . . . ?
F9D C31D C30D F8D -0.6(7) . . . . ?
F9D C31D C30D C29D 178.3(4) . . . . ?
F1D C22D C23D F2D -0.4(7) . . . . ?
F1D C22D C23D C24D 179.4(5) . . . . ?
F10D C32D C31D F9D 0.4(7) . . . . ?
F10D C32D C31D C30D 178.7(4) . . . . ?
F1C C22C C23C F2C -0.7(8) . . . . ?
F1C C22C C23C C24C 178.7(5) . . . . ?
F10A C32A C31A F9A 1.5(7) . . . . ?
F10A C32A C31A C30A -178.9(5) . . . . ?
F7D C29D C30D F8D -1.7(7) . . . . ?
F7D C29D C30D C31D 179.5(4) . . . . ?
F2D C23D C24D F3D 0.6(8) . . . . ?
F2D C23D C24D C25D -179.2(5) . . . . ?
F8C C30C C31C F9C -1.1(8) . . . . ?
F8C C30C C31C C32C -179.8(5) . . . . ?
F8C C30C C29C F7C -0.3(7) . . . . ?
F8C C30C C29C C28C 178.2(4) . . . . ?
F3B C24B C23B F2B 0.0(8) . . . . ?
F3B C24B C23B C22B 179.9(4) . . . . ?
F3B C24B C25B F4B 0.8(8) . . . . ?
F3B C24B C25B C26B -179.4(5) . . . . ?
F5B C26B C25B F4B -1.5(7) . . . . ?
F5B C26B C25B C24B 178.7(4) . . . . ?
F10C C32C C31C F9C 1.5(7) . . . . ?
F10C C32C C31C C30C -179.9(4) . . . . ?
F5D C26D C25D F4D -0.2(8) . . . . ?
F5D C26D C25D C24D 179.6(5) . . . . ?
F1A C22A C23A F2A 0.3(8) . . . . ?
F1A C22A C23A C24A 179.4(5) . . . . ?
F8A C30A C29A F7A -1.0(8) . . . . ?
F8A C30A C29A C28A 178.2(5) . . . . ?
F9A C31A C30A F8A 0.0(8) . . . . ?
F9A C31A C30A C29A 179.3(5) . . . . ?
F4D C25D C24D F3D -0.3(9) . . . . ?
F4D C25D C24D C23D 179.5(5) . . . . ?
F5C C26C C25C F4C -2.8(8) . . . . ?
F5C C26C C25C C24C 178.7(5) . . . . ?
F10B C32B C31B F9B 0.1(8) . . . . ?
F10B C32B C31B C30B 180.0(5) . . . . ?
F6A C28A C29A F7A 0.6(8) . . . . ?
F6A C28A C29A C30A -178.6(5) . . . . ?
F5A C26A C25A F4A 0.0(9) . . . . ?
F5A C26A C25A C24A -179.2(6) . . . . ?
F7B C29B C30B F8B 1.9(8) . . . . ?
F7B C29B C30B C31B 179.4(5) . . . . ?
F8B C30B C31B F9B -1.4(9) . . . . ?
F8B C30B C31B C32B 178.7(5) . . . . ?
F2A C23A C24A F3A -0.8(9) . . . . ?
F2A C23A C24A C25A -179.5(6) . . . . ?
F3C C24C C23C F2C 0.2(9) . . . . ?
F3C C24C C23C C22C -179.1(5) . . . . ?
F3C C24C C25C F4C 1.5(9) . . . . ?
F3C C24C C25C C26C -179.9(5) . . . . ?
F4A C25A C24A F3A 0.8(10) . . . . ?
F4A C25A C24A C23A 179.6(6) . . . . ?
C21B C22B C23B F2B -179.9(5) . . . . ?
C21B C22B C23B C24B 0.1(8) . . . . ?
C21B C26B C25B F4B 178.6(5) . . . . ?
C21B C26B C25B C24B -1.3(8) . . . . ?
C27D C32D C31D F9D -177.1(4) . . . . ?
C27D C32D C31D C30D 1.2(7) . . . . ?
C27D C28D C29D F7D 179.8(4) . . . . ?
C27D C28D C29D C30D -0.4(7) . . . . ?
C16B C15B C14B Co2B 55.6(3) . . . . ?
C16B C15B C14B C13B 0.5(6) . . . . ?
C16B C15B C14B C18B -179.3(4) . . . . ?
C27C C32C C31C F9C -176.7(5) . . . . ?
C27C C32C C31C C30C 2.0(8) . . . . ?
C27C C28C C29C F7C 179.8(4) . . . . ?
C27C C28C C29C C30C 1.4(7) . . . . ?
C16C C15C C14C Co2C 55.4(3) . . . . ?
C16C C15C C14C C13C -0.4(6) . . . . ?
C16C C15C C14C C18C -179.7(4) . . . . ?
C32D C27D C28D F6D 180.0(4) . . . . ?
C32D C27D C28D C29D 1.4(7) . . . . ?
C32D C31D C30D F8D -178.9(4) . . . . ?
C32D C31D C30D C29D -0.1(7) . . . . ?
C21D C22D C23D F2D 179.7(5) . . . . ?
C21D C22D C23D C24D -0.5(8) . . . . ?
C21D C26D C25D F4D 179.3(5) . . . . ?
C21D C26D C25D C24D -0.8(9) . . . . ?
C27A C32A C31A F9A -178.0(5) . . . . ?
C27A C32A C31A C30A 1.6(8) . . . . ?
C27A C28A C29A F7A -179.6(5) . . . . ?
C27A C28A C29A C30A 1.3(8) . . . . ?
C16A C15A C14A Co2A 56.4(3) . . . . ?
C16A C15A C14A C13A 1.9(6) . . . . ?
C16A C15A C14A C18A -176.2(4) . . . . ?
C22D C21D C26D F5D -179.2(4) . . . . ?
C22D C21D C26D C25D 1.3(8) . . . . ?
C22D C23D C24D F3D -179.2(5) . . . . ?
C22D C23D C24D C25D 1.0(8) . . . . ?
C20B C16B C15B Co2B -124.6(4) . . . . ?
C20B C16B C15B C14B 179.2(4) . . . . ?
C20B C16B C15B C19B 0.9(7) . . . . ?
C15A C14A C13A As2A -12.7(5) . . . . ?
C15A C14A C13A Co2A 55.4(4) . . . . ?
C15A C14A C13A C17A 178.4(4) . . . . ?
C20A C16A C15A Co2A -123.9(4) . . . . ?
C20A C16A C15A C14A 179.4(4) . . . . ?
C20A C16A C15A C19A 1.8(7) . . . . ?
C21A C22A C23A F2A -179.1(5) . . . . ?
C21A C22A C23A C24A 0.0(9) . . . . ?
C21A C26A C25A F4A 178.7(5) . . . . ?
C21A C26A C25A C24A -0.4(10) . . . . ?
C27B C28B C29B F7B 179.6(5) . . . . ?
C27B C28B C29B C30B 1.0(8) . . . . ?
C27B C32B C31B F9B -179.4(5) . . . . ?
C27B C32B C31B C30B 0.5(8) . . . . ?
C28B C27B C32B F10B 179.1(4) . . . . ?
C28B C27B C32B C31B -1.4(7) . . . . ?
C28B C29B C30B F8B -179.5(5) . . . . ?
C28B C29B C30B C31B -2.0(9) . . . . ?
C32C C27C C28C F6C 179.9(4) . . . . ?
C32C C27C C28C C29C 0.1(7) . . . . ?
C13D C14D C15D Co2D -55.5(4) . . . . ?
C13D C14D C15D C16D 0.4(6) . . . . ?
C13D C14D C15D C19D -179.7(5) . . . . ?
C8B C7B C6B Co1B -56.1(4) . . . . ?
C8B C7B C6B C5B -0.5(6) . . . . ?
C8B C7B C6B C10B 178.9(5) . . . . ?
C21C C26C C25C F4C 178.5(5) . . . . ?
C21C C26C C25C C24C 0.0(9) . . . . ?
C21C C22C C23C F2C 178.6(5) . . . . ?
C21C C22C C23C C24C -2.0(9) . . . . ?
C8A C7A C6A Co1A -56.0(3) . . . . ?
C8A C7A C6A C5A -0.4(6) . . . . ?
C8A C7A C6A C10A 179.4(4) . . . . ?
C26D C21D C22D F1D 179.5(4) . . . . ?
C26D C21D C22D C23D -0.6(7) . . . . ?
C26D C25D C24D F3D 179.8(5) . . . . ?
C26D C25D C24D C23D -0.3(8) . . . . ?
C28D C27D C32D F10D -179.2(4) . . . . ?
C28D C27D C32D C31D -1.8(7) . . . . ?
C28D C29D C30D F8D 178.6(4) . . . . ?
C28D C29D C30D C31D -0.3(7) . . . . ?
C5C C6C C7C Co1C 56.5(3) . . . . ?
C5C C6C C7C C8C 1.4(6) . . . . ?
C5C C6C C7C C11C -178.5(4) . . . . ?
C22B C21B C26B F5B -178.4(4) . . . . ?
C22B C21B C26B C25B 1.5(7) . . . . ?
C28C C27C C32C F10C -179.8(4) . . . . ?
C28C C27C C32C C31C -1.7(7) . . . . ?
C20C C16C C15C Co2C -124.8(4) . . . . ?
C20C C16C C15C C14C 179.3(4) . . . . ?
C20C C16C C15C C19C 0.0(7) . . . . ?
C32B C27B C28B F6B 179.8(4) . . . . ?
C32B C27B C28B C29B 0.6(7) . . . . ?
C31C C30C C29C F7C -179.6(4) . . . . ?
C31C C30C C29C C28C -1.1(7) . . . . ?
C32A C27A C28A F6A 179.8(4) . . . . ?
C32A C27A C28A C29A -0.1(7) . . . . ?
C32A C31A C30A F8A -179.6(5) . . . . ?
C32A C31A C30A C29A -0.3(8) . . . . ?
C23B C24B C25B F4B -179.5(5) . . . . ?
C23B C24B C25B C26B 0.3(8) . . . . ?
C29C C30C C31C F9C 178.2(5) . . . . ?
C29C C30C C31C C32C -0.4(8) . . . . ?
C26B C21B C22B F1B 179.1(4) . . . . ?
C26B C21B C22B C23B -0.9(7) . . . . ?
C17B C13B C14B Co2B 123.2(5) . . . . ?
C17B C13B C14B C15B 179.0(4) . . . . ?
C17B C13B C14B C18B -1.1(7) . . . . ?
C22A C21A C26A F5A -179.6(5) . . . . ?
C22A C21A C26A C25A 1.7(8) . . . . ?
C22A C23A C24A F3A -179.8(5) . . . . ?
C22A C23A C24A C25A 1.4(9) . . . . ?
C7C C6C C5C As1C 9.1(5) . . . . ?
C7C C6C C5C Co1C -56.9(4) . . . . ?
C7C C6C C5C C9C 178.8(5) . . . . ?
C6A C7A C8A As1A -10.0(5) . . . . ?
C6A C7A C8A Co1A 56.5(3) . . . . ?
C6A C7A C8A C12A -178.4(4) . . . . ?
C26C C21C C22C F1C -179.8(4) . . . . ?
C26C C21C C22C C23C 0.9(8) . . . . ?
C10C C6C C5C As1C -170.3(4) . . . . ?
C10C C6C C5C Co1C 123.7(5) . . . . ?
C10C C6C C5C C9C -0.6(8) . . . . ?
C10C C6C C7C Co1C -124.1(5) . . . . ?
C10C C6C C7C C8C -179.2(4) . . . . ?
C10C C6C C7C C11C 1.0(8) . . . . ?
C9B C5B C6B Co1B -124.8(5) . . . . ?
C9B C5B C6B C7B 179.1(5) . . . . ?
C9B C5B C6B C10B -0.2(8) . . . . ?
C28A C27A C32A F10A 179.1(4) . . . . ?
C28A C27A C32A C31A -1.3(7) . . . . ?
C31A C30A C29A F7A 179.8(5) . . . . ?
C31A C30A C29A C28A -1.0(8) . . . . ?
C17C C13C C14C Co2C 123.2(5) . . . . ?
C17C C13C C14C C15C 179.5(4) . . . . ?
C17C C13C C14C C18C -1.2(8) . . . . ?
C19C C15C C14C Co2C -125.2(4) . . . . ?
C19C C15C C14C C13C 178.9(4) . . . . ?
C19C C15C C14C C18C -0.4(7) . . . . ?
C22C C21C C26C F5C -178.5(5) . . . . ?
C22C C21C C26C C25C 0.1(8) . . . . ?
C20D C16D C15D Co2D -124.8(5) . . . . ?
C20D C16D C15D C14D 179.3(5) . . . . ?
C20D C16D C15D C19D -0.6(8) . . . . ?
C25B C24B C23B F2B -179.7(5) . . . . ?
C25B C24B C23B C22B 0.2(8) . . . . ?
C8D C7D C6D Co1D -55.4(4) . . . . ?
C8D C7D C6D C5D 1.2(7) . . . . ?
C8D C7D C6D C10D -180.0(5) . . . . ?
C12B C8B C7B Co1B 124.2(5) . . . . ?
C12B C8B C7B C6B -179.4(5) . . . . ?
C12B C8B C7B C11B -1.0(8) . . . . ?
C17D C13D C14D Co2D 123.2(5) . . . . ?
C17D C13D C14D C15D 179.5(5) . . . . ?
C17D C13D C14D C18D -1.6(8) . . . . ?
C18A C14A C13A As2A 165.4(4) . . . . ?
C18A C14A C13A Co2A -126.5(5) . . . . ?
C18A C14A C13A C17A -3.5(7) . . . . ?
C19B C15B C14B Co2B -126.1(4) . . . . ?
C19B C15B C14B C13B 178.8(4) . . . . ?
C19B C15B C14B C18B -1.1(7) . . . . ?
C29B C30B C31B F9B -178.9(5) . . . . ?
C29B C30B C31B C32B 1.2(9) . . . . ?
C11A C7A C8A As1A 168.7(4) . . . . ?
C11A C7A C8A Co1A -124.7(5) . . . . ?
C11A C7A C8A C12A 0.3(8) . . . . ?
C11A C7A C6A Co1A 125.3(5) . . . . ?
C11A C7A C6A C5A -179.1(4) . . . . ?
C11A C7A C6A C10A 0.7(8) . . . . ?
C26A C21A C22A F1A 179.2(5) . . . . ?
C26A C21A C22A C23A -1.5(8) . . . . ?
C26A C25A C24A F3A -180.0(6) . . . . ?
C26A C25A C24A C23A -1.2(10) . . . . ?
C9A C5A C6A Co1A -124.5(5) . . . . ?
C9A C5A C6A C7A 179.7(5) . . . . ?
C9A C5A C6A C10A -0.1(8) . . . . ?
C12C C8C C7C Co1C 126.0(5) . . . . ?
C12C C8C C7C C6C -178.5(5) . . . . ?
C12C C8C C7C C11C 1.3(8) . . . . ?
C19A C15A C14A Co2A -126.0(5) . . . . ?
C19A C15A C14A C13A 179.6(4) . . . . ?
C19A C15A C14A C18A 1.4(8) . . . . ?
C23C C24C C25C F4C -179.7(5) . . . . ?
C23C C24C C25C C26C -1.1(9) . . . . ?
C12D C8D C7D Co1D 123.8(6) . . . . ?
C12D C8D C7D C6D 179.5(5) . . . . ?
C12D C8D C7D C11D -1.0(9) . . . . ?
C9D C5D C6D Co1D -124.6(5) . . . . ?
C9D C5D C6D C7D 178.8(5) . . . . ?
C9D C5D C6D C10D -0.1(9) . . . . ?
C25C C24C C23C F2C -178.6(5) . . . . ?
C25C C24C C23C C22C 2.1(9) . . . . ?
C18D C14D C15D Co2D 125.6(5) . . . . ?
C18D C14D C15D C16D -178.5(5) . . . . ?
C18D C14D C15D C19D 1.3(8) . . . . ?
C11B C7B C6B Co1B 125.5(6) . . . . ?
C11B C7B C6B C5B -178.8(5) . . . . ?
C11B C7B C6B C10B 0.5(8) . . . . ?
C11D C7D C6D Co1D 125.2(6) . . . . ?
C11D C7D C6D C5D -178.3(6) . . . . ?
C11D C7D C6D C10D 0.6(10) . . . . ?

loop_
_exptl_oxdiff_crystal_face_indexfrac_h
_exptl_oxdiff_crystal_face_indexfrac_k
_exptl_oxdiff_crystal_face_indexfrac_l
_exptl_oxdiff_crystal_face_x
_exptl_oxdiff_crystal_face_y
_exptl_oxdiff_crystal_face_z
9.2785 -0.4447 1.0943 0.2313 0.9668 -0.1086
-9.2117 -0.6233 -1.1098 -0.2288 -0.9558 0.1848
0.9011 -13.8653 -0.1973 0.0327 0.1469 0.9886
-4.8444 -11.1601 -0.8215 -0.1123 -0.4611 0.8802
-1.1586 13.8560 0.1664 -0.0391 -0.1736 -0.9840
-0.0589 -2.0054 -14.1234 0.7941 -0.4865 0.3644
-0.0047 0.3353 14.6302 -0.8255 0.5054 -0.2513
-8.9029 1.1206 9.5267 -0.8184 -0.5640 -0.1100
7.9354 -0.1655 -11.8544 0.9196 0.3823 0.0903
